data_4305738
loop_
_publ_author_name
'Wenlong Liu'
'Kyungjin Lee'
'Mira Park'
'Rohith P. John'
'Dohyun Moon'
'Yang Zou'
'Xinfang Liu'
'Hyeong-Cheol Ri'
'Ghyung Hwa Kim'
'Myoung Soo Lah'

_publ_section_title
;
Novel 48-Membered Hexadecanuclear and 60-Membered Icosanuclear Manganese
Metallamacrocycles
;
_journal_name_full 'Inorganic Chemistry'
_journal_page_first 8807
_journal_page_last 8812
_journal_paper_doi 10.1021/ic800708z
_journal_volume 47
_journal_year 2008
_chemical_formula_moiety 'C481 H460 Mn20 N41 O80'
_chemical_formula_sum 'C481 H460 Mn20 N41 O80'
_chemical_formula_weight 9193.70
_chemical_name_systematic
; 
 ? 
;
_space_group_IT_number 4
_symmetry_cell_setting monoclinic
_symmetry_space_group_name_Hall 'P 2yb'
_symmetry_space_group_name_H-M 'P 1 21 1'
_atom_sites_solution_hydrogens geom
_atom_sites_solution_primary direct
_atom_sites_solution_secondary difmap
_audit_creation_method SHELXL-97
_cell_angle_alpha 90.00
_cell_angle_beta 110.87(3)
_cell_angle_gamma 90.00
_cell_formula_units_Z 2
_cell_length_a 35.376(7)
_cell_length_b 24.484(5)
_cell_length_c 36.769(7)
_cell_measurement_reflns_used 64272
_cell_measurement_temperature 89(2)
_cell_measurement_theta_max 23.38
_cell_measurement_theta_min 1.11
_cell_volume 29758(12)
_computing_cell_refinement HKL2000
_computing_data_collection 'PAL ADSC Quantum-210'
_computing_data_reduction HKL2000
_computing_molecular_graphics ORTEP3
_computing_publication_material WinGX
_computing_structure_refinement 'Bruker SHELXTL'
_computing_structure_solution 'Bruker SHELXTL'
_diffrn_ambient_temperature 89(2)
_diffrn_measured_fraction_theta_full 0.961
_diffrn_measured_fraction_theta_max 0.961
_diffrn_measurement_device_type 'CCD area detector'
_diffrn_measurement_method 'phi scans'
_diffrn_radiation_monochromator 'Pt coated Si double crystal'
_diffrn_radiation_source 'Fixed gap multipole wiggler beamline'
_diffrn_radiation_type synchrotron
_diffrn_radiation_wavelength 0.77000
_diffrn_reflns_av_R_equivalents 0.0630
_diffrn_reflns_av_sigmaI/netI 0.1140
_diffrn_reflns_limit_h_max 36
_diffrn_reflns_limit_h_min -36
_diffrn_reflns_limit_k_max 25
_diffrn_reflns_limit_k_min -25
_diffrn_reflns_limit_l_max 36
_diffrn_reflns_limit_l_min -36
_diffrn_reflns_number 120456
_diffrn_reflns_theta_full 23.38
_diffrn_reflns_theta_max 23.38
_diffrn_reflns_theta_min 1.11
_exptl_absorpt_coefficient_mu 0.468
_exptl_absorpt_correction_T_max 0.9374
_exptl_absorpt_correction_T_min 0.8724
_exptl_absorpt_correction_type empirical
_exptl_absorpt_process_details HKL2000-Scalepack
_exptl_crystal_colour 'dark brown'
_exptl_crystal_density_diffrn 1.026
_exptl_crystal_density_method 'not measured'
_exptl_crystal_description block
_exptl_crystal_F_000 9546
_exptl_crystal_size_max 0.30
_exptl_crystal_size_mid 0.25
_exptl_crystal_size_min 0.14
_refine_diff_density_max 0.501
_refine_diff_density_min -0.302
_refine_diff_density_rms 0.076
_refine_ls_abs_structure_details 'Flack H D (1983), Acta Cryst. A39, 876-881'
_refine_ls_abs_structure_Flack 0.534(17)
_refine_ls_extinction_method none
_refine_ls_goodness_of_fit_ref 0.861
_refine_ls_hydrogen_treatment constr
_refine_ls_matrix_type fullcycle
_refine_ls_number_parameters 3101
_refine_ls_number_reflns 64272
_refine_ls_number_restraints 69
_refine_ls_restrained_S_all 0.870
_refine_ls_R_factor_all 0.1750
_refine_ls_R_factor_gt 0.1030
_refine_ls_shift/su_max 0.025
_refine_ls_shift/su_mean 0.001
_refine_ls_structure_factor_coef Fsqd
_refine_ls_weighting_details 'calc w=1/[\s^2^(Fo^2^)+(0.1950P)^2^+0.0000P] where P=(Fo^2^+2Fc^2^)/3'
_refine_ls_weighting_scheme calc
_refine_ls_wR_factor_gt 0.2684
_refine_ls_wR_factor_ref 0.3080
_reflns_number_gt 24805
_reflns_number_total 64272
_reflns_threshold_expression >2sigma(I)
_cod_data_source_file ic800708z_si_001_2.cif
_cod_data_source_block complex2
_cod_depositor_comments
;
The following automatic conversions were performed:
'_symmetry_cell_setting' value 'Monoclinic' changed to 'monoclinic'
according to '/home/saulius/struct/CIF-dictionaries/cif_core.dic'
dictionary named 'cif_core.dic' version 2.4.1 from
2010-06-29.

'_exptl_absorpt_correction_type' value 'Empirical' changed to
'empirical' according to
'/home/saulius/struct/CIF-dictionaries/cif_core.dic' dictionary named
'cif_core.dic' version 2.4.1 from 2010-06-29.

Automatic conversion script
Id: cif_fix_enum 1527 2010-12-29 10:47:43Z saulius 
;
_cod_original_cell_volume 29759(10)
_cod_database_code 4305738

loop_
_symmetry_equiv_pos_as_xyz
'x, y, z'
'-x, y+1/2, -z'

loop_
_atom_site_label
_atom_site_type_symbol
_atom_site_fract_x
_atom_site_fract_y
_atom_site_fract_z
_atom_site_U_iso_or_equiv
_atom_site_adp_type
_atom_site_occupancy
_atom_site_symmetry_multiplicity
_atom_site_calc_flag
_atom_site_refinement_flags
_atom_site_disorder_assembly
_atom_site_disorder_group
Mn1A Mn -0.03848(8) 0.03138(11) -0.08437(7) 0.155 Uani 1 1 d . . .
O1A O -0.0935(3) 0.0066(5) -0.1005(3) 0.189 Uani 1 1 d . . .
O2A O -0.0903(3) 0.1188(4) -0.1887(3) 0.151 Uani 1 1 d . . .
O3A O 0.0125(3) 0.0675(4) -0.0787(3) 0.151 Uani 1 1 d . . .
O4A O -0.0147(4) -0.0415(5) -0.1039(3) 0.198 Uani 1 1 d D . .
N1A N -0.0520(4) 0.0711(5) -0.1352(3) 0.137 Uani 1 1 d . . .
N2A N -0.0178(2) 0.1012(3) -0.1373(2) 0.143 Uani 1 1 d . . .
C1A C -0.1190(2) 0.0198(3) -0.1306(2) 0.221 Uani 1 1 d R . .
C2A C -0.1229(2) 0.0511(3) -0.1633(2) 0.170 Uani 1 1 d R . .
C3A C -0.1590(2) 0.0508(3) -0.1950(2) 0.256 Uani 1 1 d R . .
C4A C -0.1913(2) 0.0191(3) -0.1940(2) 0.215 Uani 1 1 d R . .
C5A C -0.1874(2) -0.0122(3) -0.1614(2) 0.249 Uani 1 1 d R . .
C6A C -0.1512(2) -0.0119(3) -0.1297(2) 0.284 Uani 1 1 d R . .
C7A C -0.0860(5) 0.0834(7) -0.1600(4) 0.147 Uani 1 1 d . . .
C8A C 0.0119(4) 0.0968(6) -0.1087(4) 0.139 Uani 1 1 d . . .
C9A C 0.0487(5) 0.1264(7) -0.1048(4) 0.169 Uani 1 1 d . . .
C10A C 0.09038(16) 0.0936(2) -0.08707(16) 0.212 Uani 1 1 d . . .
C11A C 0.12580(16) 0.1254(2) -0.08250(16) 0.131 Uiso 1 1 d R . .
C12A C 0.13073(16) 0.1597(2) -0.11058(16) 0.167 Uiso 1 1 d R . .
C13A C 0.16650(16) 0.1888(2) -0.10264(16) 0.156 Uiso 1 1 d R . .
C14A C 0.19734(16) 0.1836(2) -0.06661(16) 0.233 Uiso 1 1 d R . .
C15A C 0.19241(16) 0.1493(2) -0.03853(16) 0.256 Uiso 1 1 d R . .
C16A C 0.15664(16) 0.1201(2) -0.04647(16) 0.231 Uiso 1 1 d R . .
C17A C 0.09105(16) 0.0404(2) -0.11302(16) 0.173 Uiso 1 1 d R . .
C18A C 0.06969(16) 0.0436(2) -0.15283(16) 0.150 Uiso 1 1 d R . .
C19A C 0.07110(16) 0.0006(2) -0.17697(16) 0.158 Uiso 1 1 d R . .
C20A C 0.09386(16) -0.0457(2) -0.16129(16) 0.230 Uiso 1 1 d R . .
C21A C 0.11522(16) -0.0489(2) -0.12147(16) 0.241 Uiso 1 1 d R . .
C22A C 0.11382(16) -0.0058(2) -0.09734(16) 0.242 Uiso 1 1 d R . .
C23A C 0.0017(15) -0.0940(14) -0.1056(11) 0.506 Uiso 1 1 d D . .
C24A C 0.0305(8) -0.1207(11) -0.0691(8) 0.285 Uiso 1 1 d D . .
Mn1B Mn -0.03921(8) 0.15012(11) -0.19180(7) 0.161 Uani 1 1 d . . .
O1B O -0.0317(3) 0.2186(5) -0.1648(3) 0.194 Uani 1 1 d . . .
O2B O 0.0567(4) 0.2227(5) -0.2094(3) 0.200 Uani 1 1 d . . .
O3B O -0.0376(3) 0.0908(4) -0.2260(2) 0.150 Uani 1 1 d . . .
O4B O -0.0800(5) 0.1990(5) -0.2423(4) 0.207 Uani 1 1 d D . .
N1B N 0.0038(5) 0.1669(6) -0.2082(4) 0.182 Uani 1 1 d . . .
N2B N 0.0113(2) 0.1350(3) -0.23557(17) 0.173 Uani 1 1 d . . .
C1B C -0.0002(2) 0.2508(3) -0.14870(17) 0.173 Uani 1 1 d R . .
C2B C -0.0012(2) 0.2856(3) -0.11919(17) 0.186 Uani 1 1 d R . .
C3B C 0.0307(2) 0.3212(3) -0.10174(17) 0.222 Uani 1 1 d R . .
C4B C 0.0637(2) 0.3220(3) -0.11380(17) 0.199 Uani 1 1 d R . .
C5B C 0.0648(2) 0.2873(3) -0.14332(17) 0.188 Uani 1 1 d R . .
C6B C 0.0329(2) 0.2517(3) -0.16077(17) 0.161 Uani 1 1 d R . .
C7B C 0.0285(5) 0.2124(7) -0.1965(4) 0.167 Uani 1 1 d . . .
C8B C -0.0144(5) 0.0985(7) -0.2464(4) 0.165 Uani 1 1 d D . .
C9B C -0.0078(5) 0.0568(7) -0.2738(4) 0.227 Uani 1 1 d D . .
C10B C -0.0476(3) 0.0586(4) -0.3124(2) 0.329 Uani 1 1 d D . .
C11B C -0.0320(3) 0.0142(4) -0.3340(2) 0.268 Uiso 1 1 d R . .
C12B C -0.0107(3) 0.0151(4) -0.3594(2) 0.338 Uiso 1 1 d R . .
C13B C -0.0053(3) -0.0328(4) -0.3771(2) 0.517 Uiso 1 1 d R . .
C14B C -0.0211(3) -0.0817(4) -0.3696(2) 0.474 Uiso 1 1 d R . .
C15B C -0.0423(3) -0.0826(4) -0.3442(2) 0.340 Uiso 1 1 d R . .
C16B C -0.0477(3) -0.0346(4) -0.3264(2) 0.302 Uiso 1 1 d R . .
C17B C -0.0664(3) 0.0821(4) -0.3169(2) 0.242 Uiso 1 1 d RD . .
C18B C -0.1054(3) 0.0611(4) -0.3283(2) 0.235 Uiso 1 1 d R . .
C19B C -0.1381(3) 0.0925(4) -0.3509(2) 0.370 Uiso 1 1 d R . .
C20B C -0.1317(3) 0.1449(4) -0.3622(2) 0.542 Uiso 1 1 d R . .
C21B C -0.0927(3) 0.1658(4) -0.3508(2) 1.017 Uiso 1 1 d R . .
C22B C -0.0600(3) 0.1344(4) -0.3282(2) 0.723 Uiso 1 1 d R . .
C23B C -0.1157(8) 0.1799(12) -0.2665(9) 0.324 Uiso 1 1 d D . .
C24B C -0.1488(10) 0.2171(17) -0.2856(11) 0.416 Uiso 1 1 d D . .
Mn1C Mn 0.06446(9) 0.17697(12) -0.25022(9) 0.193 Uani 1 1 d . . .
O1C O 0.0289(5) 0.2185(7) -0.2853(4) 0.273 Uani 1 1 d . . .
O2C O 0.0674(4) 0.0822(6) -0.3450(3) 0.213 Uani 1 1 d . . .
O3C O 0.0998(3) 0.1287(4) -0.2170(3) 0.160 Uani 1 1 d . . .
O4C O 0.1154(4) 0.2309(5) -0.2502(3) 0.180 Uani 1 1 d D . .
N1C N 0.0751(4) 0.1263(5) -0.2852(4) 0.174 Uani 1 1 d . . .
N2C N 0.1013(2) 0.0854(4) -0.2708(2) 0.147 Uani 1 1 d . . .
C1C C 0.0161(2) 0.2055(4) -0.3234(2) 0.334 Uani 1 1 d R . .
C2C C -0.0006(2) 0.2541(4) -0.3415(2) 0.568 Uani 1 1 d R . .
C3C C -0.0131(2) 0.2587(4) -0.3817(2) 0.822 Uani 1 1 d R . .
C4C C -0.0088(2) 0.2147(4) -0.4038(2) 1.331 Uani 1 1 d R . .
C5C C 0.0079(2) 0.1661(4) -0.3857(2) 0.926 Uani 1 1 d R . .
C6C C 0.0204(2) 0.1615(4) -0.3455(2) 0.249 Uani 1 1 d R . .
C7C C 0.0525(6) 0.1225(12) -0.3295(6) 0.237 Uani 1 1 d . . .
C8C C 0.1156(4) 0.0941(7) -0.2320(4) 0.144 Uani 1 1 d . . .
C9C C 0.1491(5) 0.0492(9) -0.2062(6) 0.206 Uani 1 1 d . . .
C10C C 0.17378(16) 0.0707(2) -0.17484(16) 0.130 Uani 1 1 d . . .
C11C C 0.20616(16) 0.1105(2) -0.18069(16) 0.161 Uiso 1 1 d R . .
C12C C 0.20580(16) 0.1260(2) -0.21718(16) 0.125 Uiso 1 1 d R . .
C13C C 0.23278(16) 0.1653(2) -0.22037(16) 0.131 Uiso 1 1 d R . .
C14C C 0.26011(16) 0.1892(2) -0.18706(16) 0.161 Uiso 1 1 d R . .
C15C C 0.26046(16) 0.1737(2) -0.15058(16) 0.221 Uiso 1 1 d R . .
C16C C 0.23349(16) 0.1343(2) -0.14739(16) 0.161 Uiso 1 1 d R . .
C17C C 0.19457(16) 0.0204(2) -0.14895(16) 0.200 Uiso 1 1 d R . .
C18C C 0.21758(16) -0.0151(2) -0.16214(16) 0.187 Uiso 1 1 d R . .
C19C C 0.24673(16) -0.0479(2) -0.13587(16) 0.286 Uiso 1 1 d R . .
C20C C 0.25289(16) -0.0452(2) -0.09641(16) 0.507 Uiso 1 1 d R . .
C21C C 0.22988(16) -0.0098(2) -0.08322(16) 0.339 Uiso 1 1 d R . .
C22C C 0.20072(16) 0.0230(2) -0.10949(16) 0.383 Uiso 1 1 d R . .
C23C C 0.1474(6) 0.2500(10) -0.2167(7) 0.233 Uiso 1 1 d D . .
C24C C 0.1509(14) 0.234(2) -0.1778(8) 0.473 Uiso 1 1 d D . .
Mn1D Mn 0.11153(8) 0.03447(12) -0.31667(8) 0.169 Uani 1 1 d . . .
O1D O 0.0833(3) -0.0215(4) -0.3038(2) 0.151 Uani 1 1 d . . .
O2D O 0.2019(3) -0.0775(4) -0.2679(3) 0.151 Uani 1 1 d . . .
O3D O 0.1504(3) 0.0850(4) -0.3238(3) 0.149 Uani 1 1 d . . .
O4D O 0.1002(4) -0.0005(8) -0.3750(3) 0.254 Uani 1 1 d D . .
N1D N 0.1602(4) -0.0043(5) -0.2959(4) 0.156 Uani 1 1 d . . .
N2D N 0.19558(18) 0.0171(3) -0.30062(18) 0.137 Uani 1 1 d . . .
C1D C 0.09637(18) -0.0625(3) -0.28153(18) 0.166 Uani 1 1 d R . .
C2D C 0.06712(18) -0.0898(3) -0.27140(18) 0.158 Uani 1 1 d R . .
C3D C 0.07754(18) -0.1361(3) -0.24798(18) 0.265 Uani 1 1 d R . .
C4D C 0.11720(18) -0.1549(3) -0.23468(18) 0.217 Uani 1 1 d R . .
C5D C 0.14645(18) -0.1275(3) -0.24480(18) 0.196 Uani 1 1 d R . .
C6D C 0.13603(18) -0.0813(3) -0.26822(18) 0.165 Uani 1 1 d R . .
C7D C 0.1690(4) -0.0512(8) -0.2786(4) 0.144 Uani 1 1 d . . .
C8D C 0.1830(6) 0.0693(8) -0.3149(6) 0.197 Uani 1 1 d . . .
C9D C 0.2228(4) 0.1013(6) -0.3180(3) 0.124 Uani 1 1 d . . .
C10D C 0.20239(17) 0.1298(3) -0.36090(13) 0.159 Uani 1 1 d . . .
C11D C 0.19145(17) 0.0924(3) -0.39347(13) 0.155 Uiso 1 1 d R . .
C12D C 0.20333(17) 0.0381(3) -0.39232(13) 0.279 Uiso 1 1 d R . .
C13D C 0.18945(17) 0.0064(3) -0.42583(13) 0.460 Uiso 1 1 d R . .
C14D C 0.16369(17) 0.0289(3) -0.46049(13) 0.273 Uiso 1 1 d R . .
C15D C 0.15181(17) 0.0832(3) -0.46164(13) 0.756 Uiso 1 1 d R . .
C16D C 0.16569(17) 0.1149(3) -0.42813(13) 0.368 Uiso 1 1 d R . .
C17D C 0.23512(17) 0.1671(3) -0.36420(13) 0.154 Uiso 1 1 d R . .
C18D C 0.22590(17) 0.2224(3) -0.36642(13) 0.187 Uiso 1 1 d R . .
C19D C 0.25415(17) 0.2606(3) -0.36856(13) 0.194 Uiso 1 1 d R . .
C20D C 0.29161(17) 0.2433(3) -0.36849(13) 0.152 Uiso 1 1 d R . .
C21D C 0.30083(17) 0.1879(3) -0.36627(13) 0.203 Uiso 1 1 d R . .
C22D C 0.27259(17) 0.1498(3) -0.36413(13) 0.144 Uiso 1 1 d R . .
C23D C 0.0770(10) 0.0184(13) -0.4128(7) 0.335 Uiso 1 1 d D . .
C24D C 0.0609(11) -0.0278(15) -0.4405(9) 0.375 Uiso 1 1 d D . .
Mn1E Mn 0.24845(7) -0.04392(10) -0.27667(8) 0.152 Uani 1 1 d . . .
O1E O 0.2344(3) -0.0756(4) -0.3281(3) 0.138 Uani 1 1 d . . .
O2E O 0.3298(2) 0.0425(3) -0.3129(2) 0.109 Uani 1 1 d . . .
O3E O 0.2661(3) -0.0081(4) -0.2294(3) 0.148 Uani 1 1 d . . .
O4E O 0.2804(3) -0.1159(4) -0.2504(4) 0.169 Uani 1 1 d D . .
N1E N 0.2923(3) -0.0008(4) -0.2829(4) 0.133 Uani 1 1 d . . .
N2E N 0.31500(16) 0.0316(2) -0.24886(17) 0.130 Uani 1 1 d . . .
C1E C 0.25772(16) -0.0719(2) -0.35079(17) 0.163 Uani 1 1 d R . .
C2E C 0.24466(16) -0.1051(2) -0.38361(17) 0.210 Uani 1 1 d R . .
C3E C 0.26493(16) -0.1044(2) -0.40979(17) 0.210 Uani 1 1 d R . .
C4E C 0.29825(16) -0.0705(2) -0.40314(17) 0.155 Uani 1 1 d R . .
C5E C 0.31131(16) -0.0373(2) -0.37032(17) 0.132 Uani 1 1 d R . .
C6E C 0.29105(16) -0.0380(2) -0.34415(17) 0.146 Uani 1 1 d R . .
C7E C 0.3049(4) 0.0040(5) -0.3127(4) 0.120 Uani 1 1 d . . .
C8E C 0.2985(4) 0.0262(7) -0.2213(4) 0.141 Uani 1 1 d . . .
C9E C 0.3177(4) 0.0674(6) -0.1875(5) 0.148 Uani 1 1 d . . .
C10E C 0.3208(2) 0.0399(3) -0.1437(2) 0.230 Uani 1 1 d . . .
C11E C 0.3528(2) -0.0233(3) -0.1358(2) 0.410 Uiso 1 1 d R . .
C12E C 0.3805(2) -0.0253(3) -0.1548(2) 0.192 Uiso 1 1 d R . .
C13E C 0.4149(2) -0.0575(3) -0.1401(2) 0.161 Uiso 1 1 d R . .
C14E C 0.4218(2) -0.0877(3) -0.1063(2) 0.498 Uiso 1 1 d R . .
C15E C 0.3942(2) -0.0857(3) -0.0873(2) 0.751 Uiso 1 1 d R . .
C16E C 0.3597(2) -0.0535(3) -0.1021(2) 0.610 Uiso 1 1 d R . .
C17E C 0.3373(2) 0.0724(3) -0.1172(2) 0.264 Uiso 1 1 d R . .
C18E C 0.3705(2) 0.1030(3) -0.1167(2) 0.200 Uiso 1 1 d R . .
C19E C 0.3898(2) 0.1372(3) -0.0854(2) 0.532 Uiso 1 1 d R . .
C20E C 0.3758(2) 0.1408(3) -0.0547(2) 0.314 Uiso 1 1 d R . .
C21E C 0.3426(2) 0.1102(3) -0.0552(2) 0.287 Uiso 1 1 d R . .
C22E C 0.3233(2) 0.0760(3) -0.0864(2) 0.362 Uiso 1 1 d R . .
C23E C 0.3127(7) -0.1239(12) -0.2140(7) 0.283 Uiso 1 1 d D . .
C24E C 0.2974(12) -0.1557(17) -0.1878(10) 0.417 Uiso 1 1 d D . .
Mn1F Mn 0.35964(6) 0.08001(9) -0.26392(6) 0.125 Uani 1 1 d . . .
O1F O 0.3290(3) 0.1433(3) -0.2697(3) 0.136 Uani 1 1 d . . .
O2F O 0.4328(3) 0.1706(4) -0.1695(3) 0.155 Uani 1 1 d . . .
O3F O 0.3966(3) 0.0195(3) -0.2508(2) 0.120 Uani 1 1 d . . .
O4F O 0.3959(3) 0.1156(4) -0.2962(3) 0.148 Uani 1 1 d D . .
N1F N 0.3977(3) 0.1074(5) -0.2168(3) 0.126 Uani 1 1 d . . .
N2F N 0.43316(17) 0.0805(2) -0.20349(15) 0.130 Uani 1 1 d . . .
C1F C 0.33363(17) 0.1863(2) -0.24782(15) 0.105 Uani 1 1 d R . .
C2F C 0.30324(17) 0.2253(2) -0.26137(15) 0.125 Uani 1 1 d R . .
C3F C 0.30534(17) 0.2733(2) -0.24057(15) 0.138 Uani 1 1 d R . .
C4F C 0.33783(17) 0.2823(2) -0.20620(15) 0.143 Uani 1 1 d R . .
C5F C 0.36822(17) 0.2434(2) -0.19265(15) 0.160 Uani 1 1 d R . .
C6F C 0.36612(17) 0.1954(2) -0.21345(15) 0.132 Uani 1 1 d R . .
C7F C 0.4044(5) 0.1611(6) -0.1953(4) 0.135 Uani 1 1 d . . .
C8F C 0.4307(4) 0.0324(5) -0.2200(4) 0.116 Uani 1 1 d . . .
C9F C 0.4664(4) -0.0066(5) -0.2094(3) 0.109 Uani 1 1 d . . .
C10F C 0.45913(16) -0.0506(2) -0.23827(16) 0.143 Uani 1 1 d . . .
C11F C 0.48493(16) -0.0991(2) -0.22349(16) 0.191 Uiso 1 1 d R . .
C12F C 0.52596(16) -0.0887(2) -0.20486(16) 0.183 Uiso 1 1 d R . .
C13F C 0.55319(16) -0.1318(2) -0.19332(16) 0.204 Uiso 1 1 d R . .
C14F C 0.53940(16) -0.1854(2) -0.20042(16) 0.236 Uiso 1 1 d R . .
C15F C 0.49838(16) -0.1957(2) -0.21906(16) 0.208 Uiso 1 1 d R . .
C16F C 0.47114(16) -0.1526(2) -0.23060(16) 0.538 Uiso 1 1 d R . .
C17F C 0.45638(16) -0.0338(2) -0.27866(16) 0.133 Uiso 1 1 d R . .
C18F C 0.42521(16) -0.0531(2) -0.31123(16) 0.150 Uiso 1 1 d R . .
C19F C 0.42236(16) -0.0362(2) -0.34819(16) 0.224 Uiso 1 1 d R . .
C20F C 0.45068(16) 0.0000(2) -0.35260(16) 0.157 Uiso 1 1 d R . .
C21F C 0.48185(16) 0.0193(2) -0.32003(16) 0.178 Uiso 1 1 d R . .
C22F C 0.48470(16) 0.0024(2) -0.28306(16) 0.166 Uiso 1 1 d R . .
N3F N 0.4026(3) 0.1397(5) -0.3515(3) 0.149 Uiso 1 1 d D . .
C23F C 0.3907(5) 0.1046(8) -0.3282(5) 0.190 Uiso 1 1 d D . .
C24F C 0.4313(15) 0.1832(17) -0.3331(12) 0.553 Uiso 1 1 d D . .
C25F C 0.3943(6) 0.1284(8) -0.3922(5) 0.206 Uiso 1 1 d D . .
Mn1G Mn 0.47992(7) 0.12571(10) -0.15452(6) 0.144 Uani 1 1 d . . .
O1G O 0.5017(3) 0.1584(4) -0.1899(2) 0.159 Uani 1 1 d . . .
O2G O 0.5762(2) 0.0235(4) -0.1427(2) 0.133 Uani 1 1 d . . .
O3G O 0.4667(3) 0.0856(4) -0.1140(3) 0.154 Uani 1 1 d . . .
O4G O 0.5105(4) 0.1906(5) -0.1098(3) 0.205 Uani 1 1 d D . .
N1G N 0.5253(3) 0.0755(5) -0.1370(3) 0.131 Uani 1 1 d . . .
N2G N 0.52808(16) 0.0422(3) -0.10661(15) 0.118 Uani 1 1 d . . .
C1G C 0.52953(16) 0.1319(3) -0.20546(15) 0.154 Uani 1 1 d R . .
C2G C 0.53256(16) 0.1595(3) -0.23735(15) 0.153 Uani 1 1 d R . .
C3G C 0.55890(16) 0.1407(3) -0.25502(15) 0.207 Uani 1 1 d R . .
C4G C 0.58221(16) 0.0944(3) -0.24081(15) 0.184 Uani 1 1 d R . .
C5G C 0.57917(16) 0.0668(3) -0.20892(15) 0.164 Uani 1 1 d R . .
C6G C 0.55283(16) 0.0855(3) -0.19125(15) 0.157 Uani 1 1 d R . .
C7G C 0.5518(4) 0.0602(6) -0.1549(4) 0.132 Uani 1 1 d . . .
C8G C 0.4967(8) 0.0570(8) -0.0966(4) 0.205 Uani 1 1 d . . .
C9G C 0.4875(5) 0.0117(7) -0.0660(5) 0.171 Uani 1 1 d . . .
C10G C 0.47653(17) 0.0518(3) -0.03447(16) 0.205 Uani 1 1 d . . .
C11G C 0.50449(17) 0.0868(3) -0.01262(16) 0.220 Uiso 1 1 d R . .
C12G C 0.54410(17) 0.0995(3) -0.00846(16) 0.149 Uiso 1 1 d R . .
C13G C 0.56373(17) 0.1429(3) 0.01517(16) 0.199 Uiso 1 1 d R . .
C14G C 0.54375(17) 0.1734(3) 0.03464(16) 0.216 Uiso 1 1 d R . .
C15G C 0.50414(17) 0.1606(3) 0.03048(16) 0.180 Uiso 1 1 d R . .
C16G C 0.48451(17) 0.1173(3) 0.00686(16) 0.231 Uiso 1 1 d R . .
C17G C 0.47134(17) 0.0009(3) -0.00787(16) 0.170 Uiso 1 1 d R . .
C18G C 0.50279(17) -0.0308(3) 0.01651(16) 0.154 Uiso 1 1 d R . .
C19G C 0.49560(17) -0.0675(3) 0.04213(16) 0.206 Uiso 1 1 d R . .
C20G C 0.45694(17) -0.0726(3) 0.04337(16) 0.289 Uiso 1 1 d R . .
C21G C 0.42548(17) -0.0409(3) 0.01900(16) 0.287 Uiso 1 1 d R . .
C22G C 0.43268(17) -0.0042(3) -0.00662(16) 0.306 Uiso 1 1 d R . .
C23G C 0.4904(7) 0.2128(10) -0.0878(7) 0.260 Uiso 1 1 d D . .
C24G C 0.5111(6) 0.2594(9) -0.0646(6) 0.210 Uiso 1 1 d D . .
Mn1H Mn 0.58121(7) -0.01381(10) -0.09138(6) 0.138 Uani 1 1 d . . .
O1H O 0.5504(3) -0.0734(4) -0.1102(3) 0.157 Uani 1 1 d . . .
O2H O 0.5961(3) -0.0986(4) 0.0133(3) 0.150 Uani 1 1 d . . .
O3H O 0.6166(2) 0.0433(4) -0.0629(2) 0.135 Uani 1 1 d . . .
O4H O 0.6327(3) -0.0559(5) -0.0996(3) 0.177 Uani 1 1 d D . .
N1H N 0.5942(4) -0.0401(5) -0.0399(3) 0.139 Uani 1 1 d . . .
N2H N 0.62602(18) -0.0124(3) -0.00924(19) 0.146 Uani 1 1 d . . .
C1H C 0.53854(18) -0.1153(3) -0.08747(19) 0.167 Uani 1 1 d R . .
C2H C 0.50932(18) -0.1499(3) -0.11181(19) 0.158 Uani 1 1 d R . .
C3H C 0.49096(18) -0.1888(3) -0.09602(19) 0.180 Uani 1 1 d R . .
C4H C 0.50182(18) -0.1929(3) -0.05588(19) 0.277 Uani 1 1 d R . .
C5H C 0.53104(18) -0.1583(3) -0.03154(19) 0.232 Uani 1 1 d R . .
C6H C 0.54940(18) -0.1194(3) -0.04733(19) 0.197 Uani 1 1 d R . .
C7H C 0.5811(4) -0.0829(7) -0.0231(5) 0.147 Uani 1 1 d . . .
C8H C 0.6352(4) 0.0304(6) -0.0254(4) 0.129 Uani 1 1 d . . .
C9H C 0.6659(4) 0.0733(7) 0.0002(4) 0.161 Uani 1 1 d . . .
C10H C 0.6927(2) 0.0920(3) -0.0193(2) 0.148 Uani 1 1 d . . .
C11H C 0.7188(2) 0.0575(3) -0.0348(2) 0.198 Uiso 1 1 d R . .
C12H C 0.7137(2) 0.0534(3) -0.0739(2) 0.298 Uiso 1 1 d R . .
C13H C 0.7357(2) 0.0151(3) -0.0861(2) 0.310 Uiso 1 1 d R . .
C14H C 0.7628(2) -0.0191(3) -0.0590(2) 0.249 Uiso 1 1 d R . .
C15H C 0.7679(2) -0.0150(3) -0.0198(2) 0.246 Uiso 1 1 d R . .
C16H C 0.7459(2) 0.0233(3) -0.0077(2) 0.286 Uiso 1 1 d R . .
C17H C 0.7148(2) 0.1471(3) -0.0003(2) 0.184 Uiso 1 1 d R . .
C18H C 0.7096(2) 0.1981(3) -0.0181(2) 0.429 Uiso 1 1 d R . .
C19H C 0.7329(2) 0.2421(3) 0.0013(2) 0.354 Uiso 1 1 d R . .
C20H C 0.7614(2) 0.2352(3) 0.0384(2) 0.212 Uiso 1 1 d R . .
C21H C 0.7666(2) 0.1843(3) 0.0562(2) 0.324 Uiso 1 1 d R . .
C22H C 0.7433(2) 0.1402(3) 0.0369(2) 0.244 Uiso 1 1 d R . .
C23H C 0.6640(9) -0.0887(15) -0.0772(11) 0.416 Uiso 1 1 d D . .
C24H C 0.6613(14) -0.1335(16) -0.0524(12) 0.459 Uiso 1 1 d D . .
Mn1I Mn 0.64145(7) -0.05922(10) 0.04722(6) 0.137 Uani 1 1 d . . .
O1I O 0.6802(3) -0.1023(3) 0.0344(3) 0.138 Uani 1 1 d . . .
O2I O 0.7424(3) 0.0208(6) 0.1124(3) 0.184 Uani 1 1 d . . .
O3I O 0.6080(3) -0.0119(4) 0.0649(3) 0.143 Uani 1 1 d . . .
O4I O 0.6394(3) -0.1181(5) 0.0922(3) 0.173 Uani 1 1 d D . .
N1I N 0.6818(3) -0.0171(4) 0.0850(3) 0.118 Uani 1 1 d . . .
N2I N 0.6666(2) 0.0242(3) 0.1028(2) 0.156 Uani 1 1 d . . .
C1I C 0.7210(2) -0.0946(3) 0.0508(2) 0.219 Uani 1 1 d R . .
C2I C 0.7397(2) -0.1342(3) 0.0358(2) 0.287 Uani 1 1 d R . .
C3I C 0.7816(2) -0.1384(3) 0.0498(2) 0.313 Uani 1 1 d R . .
C4I C 0.8049(2) -0.1031(3) 0.0787(2) 0.433 Uiso 1 1 d R . .
C5I C 0.7862(2) -0.0636(3) 0.0937(2) 0.367 Uani 1 1 d R . .
C6I C 0.7443(2) -0.0594(3) 0.0797(2) 0.174 Uani 1 1 d R . .
C7I C 0.7205(5) -0.0094(8) 0.0905(4) 0.162 Uani 1 1 d . . .
C8I C 0.6312(4) 0.0249(6) 0.0938(4) 0.135 Uani 1 1 d . . .
C9I C 0.6081(5) 0.0603(7) 0.1071(4) 0.175 Uani 1 1 d . . .
C10I C 0.56937(16) 0.0376(2) 0.11220(15) 0.175 Uani 1 1 d . . .
C11I C 0.54676(16) 0.0838(2) 0.12603(15) 0.159 Uiso 1 1 d R . .
C12I C 0.56463(16) 0.1257(2) 0.15191(15) 0.184 Uiso 1 1 d R . .
C13I C 0.54093(16) 0.1676(2) 0.15784(15) 0.220 Uiso 1 1 d R . .
C14I C 0.49936(16) 0.1675(2) 0.13789(15) 0.200 Uiso 1 1 d R . .
C15I C 0.48149(16) 0.1256(2) 0.11201(15) 0.222 Uiso 1 1 d R . .
C16I C 0.50519(16) 0.0837(2) 0.10608(15) 0.248 Uiso 1 1 d R . .
C17I C 0.58213(16) -0.0029(2) 0.14841(15) 0.141 Uiso 1 1 d R . .
C18I C 0.62127(16) -0.0074(2) 0.17532(15) 0.154 Uiso 1 1 d R . .
C19I C 0.62989(16) -0.0454(2) 0.20531(15) 0.149 Uiso 1 1 d R . .
C20I C 0.59938(16) -0.0787(2) 0.20840(15) 0.160 Uiso 1 1 d R . .
C21I C 0.56025(16) -0.0741(2) 0.18149(15) 0.218 Uiso 1 1 d R . .
C22I C 0.55162(16) -0.0362(2) 0.15150(15) 0.200 Uiso 1 1 d R . .
C23I C 0.6018(6) -0.1241(9) 0.0960(6) 0.223 Uiso 1 1 d D . .
C24I C 0.5917(7) -0.1823(10) 0.0900(7) 0.251 Uiso 1 1 d D . .
Mn1J Mn 0.71901(9) 0.07260(12) 0.14273(8) 0.170 Uani 1 1 d . . .
O1J O 0.7015(4) 0.1360(5) 0.1107(4) 0.240 Uani 1 1 d . . .
O2J O 0.6856(4) 0.1668(6) 0.2282(5) 0.237 Uani 1 1 d . . .
O3J O 0.7320(3) 0.0165(4) 0.1829(3) 0.150 Uani 1 1 d . . .
O4J O 0.7794(4) 0.1156(6) 0.1700(4) 0.216 Uani 1 1 d D . .
N1J N 0.7034(4) 0.1093(6) 0.1835(4) 0.167 Uani 1 1 d . . .
N2J N 0.7175(3) 0.0766(4) 0.2190(3) 0.179 Uani 1 1 d . . .
C1J C 0.6843(3) 0.1833(4) 0.1128(3) 0.785 Uani 1 1 d R . .
C2J C 0.6560(3) 0.1826(4) 0.0752(3) 0.600 Uani 1 1 d R . .
C3J C 0.6190(3) 0.2086(4) 0.0669(3) 1.565 Uani 1 1 d R . .
C4J C 0.6102(3) 0.2354(4) 0.0962(3) 0.793 Uani 1 1 d R . .
C5J C 0.6384(3) 0.2361(4) 0.1339(3) 0.508 Uani 1 1 d R . .
C6J C 0.6754(3) 0.2101(4) 0.1422(3) 0.376 Uani 1 1 d R . .
C7J C 0.6775(6) 0.1704(7) 0.1837(8) 0.254 Uani 1 1 d . . .
C8J C 0.7282(5) 0.0307(8) 0.2160(9) 0.218 Uani 1 1 d . . .
C9J C 0.7451(7) 0.0052(9) 0.2543(7) 0.232 Uani 1 1 d . . .
C10J C 0.7729(2) -0.0547(4) 0.2461(3) 0.304 Uani 1 1 d . . .
C11J C 0.8094(2) -0.0198(4) 0.2435(3) 0.213 Uiso 1 1 d R . .
C12J C 0.8194(2) -0.0422(4) 0.2133(3) 0.278 Uiso 1 1 d R . .
C13J C 0.8565(2) -0.0303(4) 0.2102(3) 0.262 Uiso 1 1 d R . .
C14J C 0.8837(2) 0.0038(4) 0.2372(3) 0.209 Uiso 1 1 d R . .
C15J C 0.8737(2) 0.0262(4) 0.2674(3) 0.233 Uiso 1 1 d R . .
C16J C 0.8366(2) 0.0144(4) 0.2705(3) 0.308 Uiso 1 1 d R . .
C17J C 0.7888(2) -0.0799(4) 0.2878(3) 0.371 Uiso 1 1 d R . .
C18J C 0.7901(2) -0.1357(4) 0.2812(3) 0.295 Uiso 1 1 d R . .
C19J C 0.7972(2) -0.1723(4) 0.3118(3) 0.360 Uiso 1 1 d R . .
C20J C 0.8030(2) -0.1531(4) 0.3490(3) 0.619 Uiso 1 1 d R . .
C21J C 0.8018(2) -0.0974(4) 0.3556(3) 0.817 Uiso 1 1 d R . .
C22J C 0.7947(2) -0.0607(4) 0.3250(3) 0.406 Uiso 1 1 d R . .
C23J C 0.8157(7) 0.0910(12) 0.1736(7) 0.304 Uiso 1 1 d D . .
C24J C 0.8297(5) 0.1010(8) 0.1402(5) 0.188 Uiso 1 1 d D . .
Mn1K Mn 0.70508(12) 0.13670(14) 0.26330(11) 0.208 Uani 1 1 d . . .
O1K O 0.7620(4) 0.1634(6) 0.2844(4) 0.235 Uani 1 1 d . . .
O2K O 0.7569(3) 0.0439(7) 0.3635(4) 0.234 Uani 1 1 d . . .
O3K O 0.6520(3) 0.1032(4) 0.2533(3) 0.154 Uani 1 1 d . . .
O4K O 0.6871(5) 0.2076(6) 0.2892(5) 0.248 Uani 1 1 d D . .
N1K N 0.7217(4) 0.0911(7) 0.3126(4) 0.182 Uani 1 1 d . . .
N2K N 0.6856(2) 0.0673(4) 0.3115(3) 0.171 Uani 1 1 d . . .
C1K C 0.8006(2) 0.1457(4) 0.3122(3) 0.429 Uani 1 1 d R . .
C2K C 0.8406(2) 0.1618(4) 0.3217(3) 0.510 Uani 1 1 d R . .
C3K C 0.8709(2) 0.1366(4) 0.3523(3) 1.234 Uani 1 1 d R . .
C4K C 0.8611(2) 0.0954(4) 0.3734(3) 1.093 Uani 1 1 d R . .
C5K C 0.8211(2) 0.0793(4) 0.3639(3) 0.381 Uani 1 1 d R . .
C6K C 0.7908(2) 0.1045(4) 0.3333(3) 0.268 Uani 1 1 d R . .
C7K C 0.7571(7) 0.0785(13) 0.3388(6) 0.253 Uani 1 1 d . . .
C8K C 0.6529(5) 0.0738(6) 0.2822(4) 0.137 Uani 1 1 d . . .
C9K C 0.6167(4) 0.0398(6) 0.2828(5) 0.151 Uani 1 1 d . . .
C10K C 0.57601(15) 0.0746(2) 0.25691(15) 0.143 Uani 1 1 d . . .
C11K C 0.56991(15) 0.1225(2) 0.28268(15) 0.155 Uiso 1 1 d R . .
C12K C 0.59414(15) 0.1388(2) 0.31990(15) 0.185 Uiso 1 1 d R . .
C13K C 0.58660(15) 0.1881(2) 0.33480(15) 0.169 Uiso 1 1 d R . .
C14K C 0.55483(15) 0.2211(2) 0.31248(15) 0.188 Uiso 1 1 d R . .
C15K C 0.53059(15) 0.2048(2) 0.27525(15) 0.274 Uiso 1 1 d R . .
C16K C 0.53813(15) 0.1555(2) 0.26035(15) 0.256 Uiso 1 1 d R . .
C17K C 0.53991(15) 0.0366(2) 0.25066(15) 0.150 Uiso 1 1 d R . .
C18K C 0.53416(15) 0.0073(2) 0.28066(15) 0.150 Uiso 1 1 d R . .
C19K C 0.49950(15) -0.0241(2) 0.27334(15) 0.131 Uiso 1 1 d R . .
C20K C 0.47059(15) -0.0262(2) 0.23602(15) 0.171 Uiso 1 1 d R . .
C21K C 0.47634(15) 0.0031(2) 0.20602(15) 0.245 Uiso 1 1 d R . .
C22K C 0.51100(15) 0.0345(2) 0.21333(15) 0.148 Uiso 1 1 d R . .
C23K C 0.6502(7) 0.2262(11) 0.2587(7) 0.254 Uiso 1 1 d D . .
Mn1L Mn 0.70661(7) 0.02175(16) 0.36965(8) 0.197 Uani 1 1 d . . .
O1L O 0.7051(3) -0.0443(5) 0.3447(3) 0.179 Uani 1 1 d . . .
O2L O 0.6098(2) -0.0487(3) 0.3882(2) 0.121 Uani 1 1 d . . .
O3L O 0.7028(3) 0.0839(5) 0.4000(3) 0.176 Uani 1 1 d . . .
O4L O 0.7499(4) -0.0193(10) 0.4263(5) 0.357 Uani 1 1 d D . .
N1L N 0.6623(3) 0.0032(5) 0.3849(3) 0.143 Uani 1 1 d . . .
N2L N 0.65159(19) 0.0382(3) 0.40785(15) 0.124 Uani 1 1 d . . .
C1L C 0.67770(19) -0.0830(3) 0.33316(15) 0.184 Uani 1 1 d R . .
C2L C 0.67869(19) -0.1252(3) 0.30829(15) 0.181 Uani 1 1 d R . .
C3L C 0.64849(19) -0.1647(3) 0.29800(15) 0.171 Uani 1 1 d R . .
C4L C 0.61729(19) -0.1620(3) 0.31259(15) 0.227 Uani 1 1 d R . .
C5L C 0.61630(19) -0.1197(3) 0.33747(15) 0.185 Uani 1 1 d R . .
C6L C 0.64650(19) -0.0802(3) 0.34776(15) 0.214 Uani 1 1 d R . .
C7L C 0.6381(5) -0.0375(7) 0.3728(3) 0.145 Uani 1 1 d . . .
C8L C 0.6739(4) 0.0777(7) 0.4150(4) 0.147 Uani 1 1 d . . .
C9L C 0.6713(5) 0.1303(7) 0.4416(4) 0.155 Uani 1 1 d . . .
C10L C 0.70839(15) 0.1566(3) 0.46249(14) 0.149 Uani 1 1 d . . .
C11L C 0.73985(15) 0.1275(3) 0.49618(14) 0.153 Uiso 1 1 d R . .
C12L C 0.73147(15) 0.0757(3) 0.50683(14) 0.190 Uiso 1 1 d R . .
C13L C 0.76226(15) 0.0445(3) 0.53254(14) 0.213 Uiso 1 1 d R . .
C14L C 0.80142(15) 0.0650(3) 0.54760(14) 0.289 Uiso 1 1 d R . .
C15L C 0.80979(15) 0.1168(3) 0.53695(14) 0.409 Uiso 1 1 d R . .
C16L C 0.77901(15) 0.1480(3) 0.51125(14) 0.264 Uiso 1 1 d R . .
C17L C 0.69489(15) 0.2113(3) 0.47862(14) 0.155 Uiso 1 1 d R . .
C18L C 0.70699(15) 0.2614(3) 0.46871(14) 0.196 Uiso 1 1 d R . .
C19L C 0.69833(15) 0.3092(3) 0.48453(14) 0.310 Uiso 1 1 d R . .
C20L C 0.67758(15) 0.3070(3) 0.51026(14) 0.178 Uiso 1 1 d R . .
C21L C 0.66548(15) 0.2569(3) 0.52017(14) 0.153 Uiso 1 1 d R . .
C22L C 0.67414(15) 0.2090(3) 0.50435(14) 0.147 Uiso 1 1 d R . .
C23L C 0.727(2) -0.0145(15) 0.450(2) 0.730 Uiso 1 1 d D . .
C24L C 0.7135(8) -0.0664(12) 0.4604(8) 0.281 Uiso 1 1 d D . .
Mn1M Mn 0.60066(6) 0.00314(8) 0.42519(6) 0.112 Uani 1 1 d . . .
O1M O 0.6348(2) -0.0331(3) 0.4690(2) 0.120 Uani 1 1 d . . .
O2M O 0.5982(2) 0.1144(3) 0.50902(19) 0.100 Uani 1 1 d . . .
O3M O 0.5595(2) 0.0456(3) 0.3844(2) 0.115 Uani 1 1 d . . .
O4M O 0.5502(2) -0.0550(3) 0.4207(2) 0.122 Uani 1 1 d D . .
N1M N 0.5903(3) 0.0596(4) 0.4585(3) 0.117 Uani 1 1 d . . .
N2M N 0.55837(15) 0.0941(2) 0.43636(17) 0.101 Uani 1 1 d . . .
C1M C 0.64836(15) -0.0192(2) 0.50685(17) 0.128 Uani 1 1 d R . .
C2M C 0.67613(15) -0.0543(2) 0.53243(17) 0.146 Uani 1 1 d R . .
C3M C 0.69493(15) -0.0397(2) 0.57126(17) 0.145 Uani 1 1 d R . .
C4M C 0.68597(15) 0.0100(2) 0.58451(17) 0.225 Uani 1 1 d R . .
C5M C 0.65821(15) 0.0452(2) 0.55893(17) 0.154 Uani 1 1 d R . .
C6M C 0.63940(15) 0.0306(2) 0.52010(17) 0.127 Uani 1 1 d R . .
C7M C 0.6081(4) 0.0712(6) 0.4951(4) 0.116 Uani 1 1 d . . .
C8M C 0.5459(4) 0.0863(5) 0.4000(4) 0.115 Uani 1 1 d . . .
C9M C 0.5125(4) 0.1263(5) 0.3702(4) 0.118 Uani 1 1 d . . .
C10M C 0.48122(12) 0.09182(18) 0.33682(12) 0.104 Uani 1 1 d . . .
C11M C 0.45693(12) 0.05163(18) 0.35194(12) 0.107 Uiso 1 1 d R . .
C12M C 0.45771(12) 0.04645(18) 0.38985(12) 0.109 Uiso 1 1 d R . .
C13M C 0.43278(12) 0.00862(18) 0.39840(12) 0.117 Uiso 1 1 d R . .
C14M C 0.40706(12) -0.02402(18) 0.36904(12) 0.115 Uiso 1 1 d R . .
C15M C 0.40627(12) -0.01884(18) 0.33113(12) 0.119 Uiso 1 1 d R . .
C16M C 0.43121(12) 0.01899(18) 0.32258(12) 0.133 Uiso 1 1 d R . .
C17M C 0.45944(12) 0.13475(18) 0.31070(12) 0.120 Uiso 1 1 d R . .
C18M C 0.44141(12) 0.17913(18) 0.32163(12) 0.148 Uiso 1 1 d R . .
C19M C 0.41815(12) 0.21564(18) 0.29364(12) 0.223 Uiso 1 1 d R . .
C20M C 0.41292(12) 0.20775(18) 0.25470(12) 0.182 Uiso 1 1 d R . .
C21M C 0.43094(12) 0.16337(18) 0.24377(12) 0.188 Uiso 1 1 d R . .
C22M C 0.45420(12) 0.12686(18) 0.27176(12) 0.154 Uiso 1 1 d R . .
C23M C 0.5180(4) -0.0709(6) 0.3850(4) 0.129 Uiso 1 1 d D . .
C24M C 0.5010(6) -0.1234(8) 0.3871(6) 0.218 Uiso 1 1 d D . .
Mn1N Mn 0.55095(5) 0.15858(8) 0.47712(5) 0.104 Uani 1 1 d . . .
O1N O 0.5784(2) 0.2131(3) 0.4578(2) 0.115 Uani 1 1 d . . .
O2N O 0.4563(2) 0.2632(3) 0.41795(18) 0.094 Uani 1 1 d . . .
O3N O 0.5142(2) 0.1126(3) 0.4913(2) 0.102 Uani 1 1 d . . .
O4N O 0.5626(2) 0.2070(3) 0.5325(2) 0.117 Uani 1 1 d D . .
N1N N 0.5012(2) 0.1959(3) 0.4523(3) 0.090 Uani 1 1 d . . .
N2N N 0.46692(14) 0.17802(19) 0.46072(14) 0.097 Uani 1 1 d . . .
C1N C 0.56432(14) 0.25086(19) 0.43350(14) 0.104 Uani 1 1 d R . .
C2N C 0.59332(14) 0.27637(19) 0.42198(14) 0.110 Uani 1 1 d R . .
C3N C 0.58224(14) 0.31890(19) 0.39520(14) 0.120 Uani 1 1 d R . .
C4N C 0.54216(14) 0.33592(19) 0.37995(14) 0.155 Uani 1 1 d R . .
C5N C 0.51316(14) 0.31041(19) 0.39148(14) 0.108 Uani 1 1 d R . .
C6N C 0.52424(14) 0.26788(19) 0.41825(14) 0.113 Uani 1 1 d R . .
C7N C 0.4947(3) 0.2400(5) 0.4317(3) 0.088 Uani 1 1 d . . .
C8N C 0.4767(3) 0.1319(4) 0.4792(3) 0.086 Uani 1 1 d . . .
C9N C 0.4463(3) 0.0986(4) 0.4897(3) 0.091 Uani 1 1 d . . .
C10N C 0.46440(10) 0.07266(17) 0.53010(9) 0.101 Uani 1 1 d . . .
C11N C 0.43491(10) 0.02832(17) 0.53704(9) 0.099 Uiso 1 1 d R . .
C12N C 0.39574(10) 0.04160(17) 0.53414(9) 0.104 Uiso 1 1 d R . .
C13N C 0.36985(10) 0.00111(17) 0.53792(9) 0.096 Uiso 1 1 d R . .
C14N C 0.38312(10) -0.05266(17) 0.54461(9) 0.109 Uiso 1 1 d R . .
C15N C 0.42229(10) -0.06595(17) 0.54751(9) 0.109 Uiso 1 1 d R . .
C16N C 0.44819(10) -0.02546(17) 0.54372(9) 0.110 Uiso 1 1 d R . .
C17N C 0.47558(10) 0.11607(17) 0.56390(9) 0.093 Uiso 1 1 d R . .
C18N C 0.50151(10) 0.09781(17) 0.59995(9) 0.155 Uiso 1 1 d R . .
C19N C 0.51595(10) 0.13413(17) 0.63089(9) 0.134 Uiso 1 1 d R . .
C20N C 0.50448(10) 0.18871(17) 0.62578(9) 0.134 Uiso 1 1 d R . .
C21N C 0.47856(10) 0.20698(17) 0.58973(9) 0.152 Uiso 1 1 d R . .
C22N C 0.46411(10) 0.17066(17) 0.55879(9) 0.166 Uiso 1 1 d R . .
C23N C 0.5778(4) 0.1847(5) 0.5695(3) 0.117 Uiso 1 1 d D . .
C24N C 0.5950(6) 0.2276(8) 0.6007(5) 0.210 Uiso 1 1 d D . .
Mn1O Mn 0.41280(5) 0.23235(7) 0.43285(5) 0.092 Uani 1 1 d . . .
O1O O 0.42517(18) 0.2748(3) 0.4792(2) 0.093 Uani 1 1 d . . .
O2O O 0.34171(18) 0.1561(3) 0.48385(18) 0.089 Uani 1 1 d . . .
O3O O 0.3929(2) 0.1817(3) 0.38767(19) 0.098 Uani 1 1 d . . .
O4O O 0.3795(2) 0.3012(3) 0.39542(19) 0.096 Uani 1 1 d D . .
N1O N 0.3699(2) 0.1936(4) 0.4432(3) 0.099 Uani 1 1 d . . .
N2O N 0.34964(13) 0.15250(17) 0.41792(13) 0.097 Uani 1 1 d . . .
C1O C 0.40328(13) 0.27817(17) 0.50346(13) 0.105 Uani 1 1 d R . .
C2O C 0.41161(13) 0.32338(17) 0.52792(13) 0.113 Uani 1 1 d R . .
C3O C 0.39250(13) 0.32942(17) 0.55481(13) 0.106 Uani 1 1 d R . .
C4O C 0.36506(13) 0.29025(17) 0.55723(13) 0.104 Uani 1 1 d R . .
C5O C 0.35672(13) 0.24504(17) 0.53277(13) 0.119 Uani 1 1 d R . .
C6O C 0.37583(13) 0.23900(17) 0.50589(13) 0.091 Uani 1 1 d R . .
C7O C 0.3629(3) 0.1970(4) 0.4778(4) 0.092 Uani 1 1 d . . .
C8O C 0.3642(4) 0.1490(5) 0.3901(3) 0.108 Uani 1 1 d . . .
C9O C 0.3479(5) 0.1086(5) 0.3602(4) 0.148 Uani 1 1 d . . .
C10O C 0.34012(15) 0.1280(2) 0.31793(14) 0.115 Uani 1 1 d . . .
C11O C 0.32524(15) 0.0828(2) 0.28916(14) 0.141 Uiso 1 1 d R . .
C12O C 0.29455(15) 0.0479(2) 0.28993(14) 0.169 Uiso 1 1 d R . .
C13O C 0.28349(15) 0.0038(2) 0.26457(14) 0.186 Uiso 1 1 d R . .
C14O C 0.30313(15) -0.0055(2) 0.23844(14) 0.215 Uiso 1 1 d R . .
C15O C 0.33382(15) 0.0294(2) 0.23767(14) 0.173 Uiso 1 1 d R . .
C16O C 0.34488(15) 0.0736(2) 0.26303(14) 0.205 Uiso 1 1 d R . .
C17O C 0.30840(15) 0.1771(2) 0.30841(14) 0.146 Uiso 1 1 d R . .
C18O C 0.31075(15) 0.2136(2) 0.28034(14) 0.241 Uiso 1 1 d R . .
C19O C 0.28346(15) 0.2566(2) 0.26856(14) 0.432 Uiso 1 1 d R . .
C20O C 0.25381(15) 0.2631(2) 0.28485(14) 0.172 Uiso 1 1 d R . .
C21O C 0.25146(15) 0.2266(2) 0.31292(14) 0.145 Uiso 1 1 d R . .
C22O C 0.27875(15) 0.1836(2) 0.32470(14) 0.136 Uiso 1 1 d R . .
C23O C 0.3392(4) 0.3033(7) 0.3728(4) 0.154 Uiso 1 1 d D . .
C24O C 0.3145(5) 0.3077(8) 0.3982(5) 0.187 Uiso 1 1 d D . .
Mn1P Mn 0.30701(5) 0.11073(7) 0.43875(5) 0.099 Uani 1 1 d . . .
O1P O 0.33711(19) 0.0472(3) 0.4452(2) 0.097 Uani 1 1 d . . .
O2P O 0.2228(3) 0.0148(4) 0.3598(3) 0.161 Uani 1 1 d . . .
O3P O 0.2692(2) 0.1725(3) 0.4238(2) 0.106 Uani 1 1 d . . .
O4P O 0.2773(2) 0.0788(3) 0.4817(2) 0.122 Uani 1 1 d D . .
N1P N 0.2621(2) 0.0778(4) 0.3963(2) 0.083 Uani 1 1 d . . .
N2P N 0.22751(15) 0.1092(2) 0.38083(14) 0.116 Uani 1 1 d . . .
C1P C 0.32675(15) -0.0019(2) 0.42792(14) 0.091 Uani 1 1 d R . .
C2P C 0.35472(15) -0.0441(2) 0.44001(14) 0.112 Uani 1 1 d R . .
C3P C 0.34631(15) -0.0946(2) 0.42150(14) 0.120 Uani 1 1 d R . .
C4P C 0.30992(15) -0.1028(2) 0.39089(14) 0.175 Uani 1 1 d R . .
C5P C 0.28194(15) -0.0606(2) 0.37880(14) 0.148 Uani 1 1 d R . .
C6P C 0.29036(15) -0.0101(2) 0.39732(14) 0.102 Uani 1 1 d R . .
C7P C 0.2584(3) 0.0256(6) 0.3848(3) 0.107 Uani 1 1 d . . .
C8P C 0.2353(3) 0.1580(7) 0.3962(3) 0.136 Uani 1 1 d . . .
C9P C 0.2049(4) 0.2048(5) 0.3850(5) 0.140 Uani 1 1 d . . .
C10P C 0.21516(16) 0.2529(2) 0.41568(15) 0.138 Uani 1 1 d . . .
C11P C 0.18936(16) 0.3055(2) 0.39926(15) 0.133 Uiso 1 1 d R . .
C12P C 0.14887(16) 0.3028(2) 0.37535(15) 0.146 Uiso 1 1 d R . .
C13P C 0.12747(16) 0.3504(2) 0.36073(15) 0.184 Uiso 1 1 d R . .
C14P C 0.14657(16) 0.4008(2) 0.37001(15) 0.166 Uiso 1 1 d R . .
C15P C 0.18706(16) 0.4036(2) 0.39391(15) 0.197 Uiso 1 1 d R . .
C16P C 0.20846(16) 0.3560(2) 0.40854(15) 0.172 Uiso 1 1 d R . .
C17P C 0.21095(16) 0.2400(2) 0.45072(15) 0.132 Uiso 1 1 d R . .
C18P C 0.17644(16) 0.2160(2) 0.45341(15) 0.212 Uiso 1 1 d R . .
C19P C 0.17450(16) 0.2044(2) 0.48971(15) 0.321 Uiso 1 1 d R . .
C20P C 0.20707(16) 0.2168(2) 0.52331(15) 0.233 Uiso 1 1 d R . .
C21P C 0.24157(16) 0.2408(2) 0.52062(15) 0.227 Uiso 1 1 d R . .
C22P C 0.24352(16) 0.2524(2) 0.48432(15) 0.158 Uiso 1 1 d R . .
C23P C 0.2632(4) 0.1140(6) 0.5067(4) 0.138 Uiso 1 1 d D . .
C24P C 0.2698(6) 0.0822(8) 0.5431(5) 0.213 Uiso 1 1 d D . .
Mn1Q Mn 0.17640(6) 0.06236(10) 0.34044(6) 0.139 Uani 1 1 d . . .
O1Q O 0.1561(3) 0.0434(4) 0.3809(3) 0.162 Uani 1 1 d . . .
O2Q O 0.0897(3) 0.1815(4) 0.3192(3) 0.146 Uani 1 1 d . . .
O3Q O 0.1908(2) 0.0868(3) 0.2978(2) 0.114 Uani 1 1 d . . .
O4Q O 0.1447(3) -0.0124(5) 0.3062(3) 0.186 Uani 1 1 d D . .
N1Q N 0.1357(3) 0.1172(5) 0.3201(3) 0.133 Uani 1 1 d . . .
N2Q N 0.1380(2) 0.1479(3) 0.2847(2) 0.122 Uani 1 1 d . . .
C1Q C 0.1296(2) 0.0686(3) 0.3938(2) 0.218 Uani 1 1 d R . .
C2Q C 0.1231(2) 0.0519(3) 0.4272(2) 0.283 Uani 1 1 d R . .
C3Q C 0.0913(2) 0.0739(3) 0.4363(2) 0.365 Uani 1 1 d R . .
C4Q C 0.0660(2) 0.1126(3) 0.4119(2) 0.430 Uani 1 1 d R . .
C5Q C 0.0725(2) 0.1293(3) 0.3785(2) 0.424 Uani 1 1 d R . .
C6Q C 0.1043(2) 0.1073(3) 0.3694(2) 0.231 Uani 1 1 d R . .
C7Q C 0.1102(4) 0.1405(9) 0.3347(4) 0.162 Uani 1 1 d . . .
C8Q C 0.1677(4) 0.1249(6) 0.2790(4) 0.121 Uani 1 1 d . . .
C9Q C 0.1710(4) 0.1561(5) 0.2436(3) 0.112 Uani 1 1 d . . .
C10Q C 0.19164(17) 0.1167(2) 0.22009(15) 0.168 Uani 1 1 d . . .
C11Q C 0.20433(17) 0.1501(2) 0.19280(15) 0.142 Uiso 1 1 d R . .
C12Q C 0.17444(17) 0.1791(2) 0.16429(15) 0.178 Uiso 1 1 d R . .
C13Q C 0.18401(17) 0.2081(2) 0.13625(15) 0.190 Uiso 1 1 d R . .
C14Q C 0.22346(17) 0.2081(2) 0.13671(15) 0.266 Uiso 1 1 d R . .
C15Q C 0.25336(17) 0.1791(2) 0.16521(15) 0.264 Uiso 1 1 d R . .
C16Q C 0.24379(17) 0.1501(2) 0.19326(15) 0.189 Uiso 1 1 d R . .
C17Q C 0.16047(17) 0.0722(2) 0.19980(15) 0.177 Uiso 1 1 d R . .
C18Q C 0.17792(17) 0.0240(2) 0.19351(15) 0.186 Uiso 1 1 d R . .
C19Q C 0.15351(17) -0.0194(2) 0.17451(15) 0.238 Uiso 1 1 d R . .
C20Q C 0.11166(17) -0.0146(2) 0.16181(15) 0.234 Uiso 1 1 d R . .
C21Q C 0.09421(17) 0.0337(2) 0.16810(15) 0.196 Uiso 1 1 d R . .
C22Q C 0.11862(17) 0.0771(2) 0.18710(15) 0.144 Uiso 1 1 d R . .
C23Q C 0.1165(10) -0.0135(16) 0.2674(7) 0.398 Uiso 1 1 d D . .
C24Q C 0.0794(9) 0.0204(16) 0.2612(10) 0.367 Uiso 1 1 d D . .
Mn1R Mn 0.08936(7) 0.20722(10) 0.26941(6) 0.138 Uani 1 1 d . . .
O1R O 0.1314(3) 0.2650(4) 0.2885(3) 0.166 Uani 1 1 d . . .
O2R O 0.0831(3) 0.2749(4) 0.1675(3) 0.156 Uani 1 1 d . . .
O3R O 0.0519(3) 0.1489(4) 0.2427(3) 0.154 Uani 1 1 d . . .
O4R O 0.0385(5) 0.2639(5) 0.2719(3) 0.216 Uani 1 1 d D . .
N1R N 0.0780(3) 0.2250(4) 0.2130(3) 0.111 Uani 1 1 d . . .
N2R N 0.04709(18) 0.1942(3) 0.18787(19) 0.116 Uani 1 1 d . . .
C1R C 0.14000(18) 0.3015(3) 0.26723(19) 0.183 Uani 1 1 d R . .
C2R C 0.16960(18) 0.3366(3) 0.29062(19) 0.170 Uani 1 1 d R . .
C3R C 0.18632(18) 0.3761(3) 0.27373(19) 0.302 Uani 1 1 d R . .
C4R C 0.17345(18) 0.3805(3) 0.23345(19) 0.228 Uani 1 1 d R . .
C5R C 0.14386(18) 0.3454(3) 0.21006(19) 0.174 Uani 1 1 d R . .
C6R C 0.12714(18) 0.3059(3) 0.22695(19) 0.152 Uani 1 1 d R . .
C7R C 0.0962(6) 0.2672(7) 0.2048(4) 0.165 Uani 1 1 d . . .
C8R C 0.0364(4) 0.1540(7) 0.2014(4) 0.129 Uani 1 1 d . . .
C9R C 0.0050(4) 0.1175(6) 0.1791(4) 0.132 Uani 1 1 d . . .
C10R C -0.01181(15) 0.0854(2) 0.20922(16) 0.127 Uani 1 1 d . . .
C11R C -0.03533(15) 0.1220(2) 0.22299(16) 0.130 Uiso 1 1 d R . .
C12R C -0.02533(15) 0.1202(2) 0.26311(16) 0.216 Uiso 1 1 d R . .
C13R C -0.04649(15) 0.1520(2) 0.28071(16) 0.205 Uiso 1 1 d R . .
C14R C -0.07765(15) 0.1858(2) 0.25818(16) 0.221 Uiso 1 1 d R . .
C15R C -0.08765(15) 0.1876(2) 0.21805(16) 0.232 Uiso 1 1 d R . .
C16R C -0.06649(15) 0.1558(2) 0.20046(16) 0.160 Uiso 1 1 d R . .
C17R C -0.04011(15) 0.0371(2) 0.18267(16) 0.150 Uiso 1 1 d R . .
C18R C -0.06732(15) 0.0487(2) 0.14558(16) 0.154 Uiso 1 1 d R . .
C19R C -0.09099(15) 0.0072(2) 0.12281(16) 0.237 Uiso 1 1 d R . .
C20R C -0.08744(15) -0.0458(2) 0.13713(16) 0.212 Uiso 1 1 d R . .
C21R C -0.06022(15) -0.0574(2) 0.17422(16) 0.232 Uiso 1 1 d R . .
C22R C -0.03656(15) -0.0159(2) 0.19699(16) 0.199 Uiso 1 1 d R . .
C23R C 0.0252(12) 0.3181(11) 0.2630(12) 0.399 Uiso 1 1 d D . .
C24R C 0.0337(14) 0.3641(14) 0.2436(13) 0.444 Uiso 1 1 d D . .
Mn1S Mn 0.03610(8) 0.23469(10) 0.12905(6) 0.146 Uani 1 1 d . . .
O1S O -0.0036(3) 0.2819(4) 0.1386(3) 0.150 Uani 1 1 d . . .
O2S O -0.0717(3) 0.1539(4) 0.0669(3) 0.139 Uani 1 1 d . . .
O3S O 0.0660(3) 0.1782(4) 0.1125(3) 0.145 Uani 1 1 d . . .
O4S O 0.0401(4) 0.2867(5) 0.0825(3) 0.199 Uani 1 1 d D . .
N1S N -0.0077(3) 0.1912(5) 0.0956(3) 0.132 Uani 1 1 d . . .
N2S N 0.00452(19) 0.1488(3) 0.07558(16) 0.132 Uani 1 1 d . . .
C1S C -0.04288(19) 0.2761(3) 0.13239(16) 0.178 Uani 1 1 d R . .
C2S C -0.06310(19) 0.3101(3) 0.14970(16) 0.193 Uani 1 1 d R . .
C3S C -0.10369(19) 0.3010(3) 0.14356(16) 0.203 Uani 1 1 d R . .
C4S C -0.12407(19) 0.2579(3) 0.12010(16) 0.235 Uani 1 1 d R . .
C5S C -0.10385(19) 0.2240(3) 0.10278(16) 0.164 Uani 1 1 d R . .
C6S C -0.06325(19) 0.2331(3) 0.10893(16) 0.139 Uani 1 1 d R . .
C7S C -0.0492(4) 0.1894(7) 0.0883(4) 0.144 Uani 1 1 d . . .
C8S C 0.0443(3) 0.1469(6) 0.0869(3) 0.115 Uani 1 1 d . . .
C9S C 0.0637(4) 0.0950(7) 0.0736(5) 0.159 Uani 1 1 d . . .
C10S C 0.10081(16) 0.1137(2) 0.06502(17) 0.168 Uani 1 1 d . . .
C11S C 0.09603(16) 0.1560(2) 0.03521(17) 0.140 Uiso 1 1 d R . .
C12S C 0.05779(16) 0.1678(2) 0.00851(17) 0.127 Uiso 1 1 d R . .
C13S C 0.05315(16) 0.2077(2) -0.01966(17) 0.185 Uiso 1 1 d R . .
C14S C 0.08675(16) 0.2357(2) -0.02113(17) 0.191 Uiso 1 1 d R . .
C15S C 0.12499(16) 0.2239(2) 0.00557(17) 0.168 Uiso 1 1 d R . .
C16S C 0.12963(16) 0.1840(2) 0.03374(17) 0.185 Uiso 1 1 d R . .
C17S C 0.10974(16) 0.0587(2) 0.05168(17) 0.216 Uiso 1 1 d R . .
C18S C 0.09311(16) 0.0331(2) 0.01574(17) 0.199 Uiso 1 1 d R . .
C19S C 0.10594(16) -0.0190(2) 0.01036(17) 0.269 Uiso 1 1 d R . .
C20S C 0.13541(16) -0.0454(2) 0.04091(17) 0.217 Uiso 1 1 d R . .
C21S C 0.15204(16) -0.0197(2) 0.07685(17) 0.294 Uiso 1 1 d R . .
C22S C 0.13921(16) 0.0323(2) 0.08223(17) 0.233 Uiso 1 1 d R . .
C23S C 0.0752(6) 0.3004(10) 0.0738(7) 0.229 Uiso 1 1 d D . .
C24S C 0.0572(10) 0.3420(13) 0.0423(9) 0.358 Uiso 1 1 d D . .
Mn1T Mn -0.05036(6) 0.10565(9) 0.03511(6) 0.125 Uani 1 1 d . . .
O1T O -0.0360(3) 0.0464(4) 0.0685(3) 0.158 Uani 1 1 d . . .
O2T O -0.0201(3) -0.0056(4) -0.0352(3) 0.151 Uani 1 1 d . . .
O3T O -0.0606(2) 0.1625(4) -0.0060(3) 0.133 Uani 1 1 d . . .
O4T O -0.1129(2) 0.0778(4) 0.0113(2) 0.132 Uani 1 1 d D . .
N1T N -0.0365(3) 0.0672(5) -0.0048(3) 0.107 Uani 1 1 d . . .
N2T N -0.04783(16) 0.0927(3) -0.04080(16) 0.139 Uani 1 1 d . . .
C1T C -0.01572(16) 0.0001(3) 0.06456(16) 0.140 Uani 1 1 d R . .
C2T C 0.00017(16) -0.0286(3) 0.09929(16) 0.149 Uani 1 1 d R . .
C3T C 0.02393(16) -0.0746(3) 0.10139(16) 0.194 Uani 1 1 d R . .
C4T C 0.03179(16) -0.0918(3) 0.06875(16) 0.158 Uani 1 1 d R . .
C5T C 0.01589(16) -0.0630(3) 0.03402(16) 0.149 Uani 1 1 d R . .
C6T C -0.00786(16) -0.0170(3) 0.03192(16) 0.133 Uani 1 1 d R . .
C7T C -0.0223(4) 0.0167(7) -0.0052(4) 0.132 Uani 1 1 d . . .
C8T C -0.0610(4) 0.1422(6) -0.0408(4) 0.127 Uani 1 1 d . . .
C9T C -0.0721(4) 0.1798(5) -0.0751(3) 0.118 Uani 1 1 d . . .
C10T C -0.10446(14) 0.2149(3) -0.07748(15) 0.175 Uani 1 1 d . . .
C11T C -0.11363(14) 0.2558(3) -0.11036(15) 0.127 Uiso 1 1 d R . .
C12T C -0.11302(14) 0.2428(3) -0.14694(15) 0.157 Uiso 1 1 d R . .
C13T C -0.11659(14) 0.2838(3) -0.17408(15) 0.145 Uiso 1 1 d R . .
C14T C -0.12076(14) 0.3379(3) -0.16463(15) 0.170 Uiso 1 1 d R . .
C15T C -0.12137(14) 0.3510(3) -0.12805(15) 0.235 Uiso 1 1 d R . .
C16T C -0.11780(14) 0.3099(3) -0.10091(15) 0.143 Uiso 1 1 d R . .
C17T C -0.15035(14) 0.1810(3) -0.08448(15) 0.164 Uiso 1 1 d R . .
C18T C -0.16161(14) 0.1308(3) -0.10276(15) 0.204 Uiso 1 1 d R . .
C19T C -0.19865(14) 0.1078(3) -0.10614(15) 0.355 Uiso 1 1 d R . .
C20T C -0.22442(14) 0.1351(3) -0.09125(15) 0.294 Uiso 1 1 d R . .
C21T C -0.21316(14) 0.1853(3) -0.07297(15) 0.424 Uiso 1 1 d R . .
C22T C -0.17612(14) 0.2083(3) -0.06959(15) 0.651 Uiso 1 1 d R . .
C23T C -0.1528(5) 0.1015(8) 0.0031(6) 0.213 Uiso 1 1 d D . .
C24T C -0.1632(7) 0.0768(12) 0.0348(7) 0.282 Uiso 1 1 d D . .

loop_
_atom_site_aniso_label
_atom_site_aniso_U_11
_atom_site_aniso_U_22
_atom_site_aniso_U_33
_atom_site_aniso_U_23
_atom_site_aniso_U_13
_atom_site_aniso_U_12
Mn1A 0.194 0.186 0.129 -0.001 0.114 0.001
O1A 0.217 0.271 0.111 -0.008 0.097 -0.049
O2A 0.135 0.190 0.142 -0.004 0.068 0.030
O3A 0.182 0.158 0.161 0.007 0.122 0.031
O4A 0.331 0.160 0.176 -0.042 0.179 -0.023
N1A 0.170 0.184 0.098 -0.020 0.100 -0.008
N2A 0.137 0.224 0.088 -0.019 0.063 0.007
C1A 0.172 0.355 0.180 -0.024 0.115 -0.082
C2A 0.158 0.248 0.103 -0.026 0.044 0.059
C3A 0.238 0.302 0.263 0.070 0.132 0.160
C4A 0.171 0.324 0.207 0.024 0.139 0.008
C5A 0.243 0.225 0.407 -0.069 0.271 -0.017
C6A 0.211 0.243 0.269 -0.021 -0.073 0.108
C7A 0.152 0.218 0.113 -0.018 0.100 0.010
C8A 0.175 0.139 0.170 -0.026 0.144 -0.058
C9A 0.222 0.162 0.139 0.047 0.083 0.030
C10A 0.278 0.257 0.126 -0.020 0.100 0.084
Mn1B 0.198 0.178 0.155 0.018 0.123 0.049
O1B 0.229 0.195 0.212 0.020 0.143 0.106
O2B 0.257 0.243 0.166 0.058 0.157 0.073
O3B 0.190 0.185 0.107 0.018 0.094 0.043
O4B 0.264 0.180 0.180 -0.008 0.085 0.054
N1B 0.279 0.157 0.160 0.004 0.140 0.039
N2B 0.198 0.244 0.111 0.006 0.099 0.112
C1B 0.146 0.123 0.236 0.034 0.052 0.018
C2B 0.265 0.209 0.130 0.000 0.128 0.046
C3B 0.285 0.172 0.134 0.010 -0.016 0.050
C4B 0.255 0.179 0.191 0.095 0.112 0.106
C5B 0.192 0.192 0.248 0.031 0.159 0.043
C6B 0.190 0.155 0.172 0.032 0.106 0.068
C7B 0.192 0.237 0.138 0.089 0.141 0.148
C8B 0.213 0.182 0.100 0.015 0.059 -0.001
C9B 0.388 0.213 0.124 0.059 0.146 0.171
C10B 0.263 0.376 0.452 -0.147 0.255 -0.190
Mn1C 0.251 0.207 0.198 0.088 0.175 0.106
O1C 0.348 0.321 0.177 0.061 0.128 0.132
O2C 0.254 0.283 0.171 0.046 0.160 0.081
O3C 0.184 0.159 0.194 0.055 0.137 0.047
O4C 0.214 0.206 0.190 0.074 0.158 0.041
N1C 0.193 0.178 0.202 0.042 0.133 0.124
N2C 0.133 0.156 0.188 0.061 0.102 0.037
C1C 0.435 0.288 0.339 0.197 0.212 0.279
C2C 0.717 0.464 0.256 -0.071 -0.156 0.428
C3C 1.784 0.395 0.297 -0.015 0.383 0.359
C4C 1.892 2.000 0.314 0.361 0.653 0.453
C5C 0.722 1.727 0.427 -0.187 0.323 0.637
C6C 0.346 0.345 0.124 0.058 0.167 0.245
C7C 0.198 0.374 0.183 0.092 0.123 0.058
C8C 0.168 0.161 0.149 0.020 0.114 -0.001
C9C 0.153 0.273 0.222 0.112 0.104 0.023
C10C 0.129 0.186 0.106 -0.019 0.079 0.004
Mn1D 0.180 0.209 0.171 0.046 0.126 0.046
O1D 0.137 0.212 0.126 0.045 0.075 0.027
O2D 0.128 0.162 0.212 0.024 0.121 -0.001
O3D 0.174 0.141 0.178 0.033 0.120 0.018
O4D 0.199 0.437 0.141 0.026 0.077 0.138
N1D 0.191 0.150 0.182 0.023 0.135 0.029
N2D 0.138 0.150 0.170 -0.017 0.114 -0.038
C1D 0.137 0.275 0.107 0.039 0.070 -0.027
C2D 0.150 0.208 0.166 -0.020 0.120 -0.016
C3D 0.187 0.258 0.341 0.002 0.083 -0.124
C4D 0.141 0.151 0.397 0.031 0.141 -0.046
C5D 0.277 0.193 0.213 0.015 0.205 0.000
C6D 0.145 0.159 0.198 0.007 0.070 0.026
C7D 0.094 0.236 0.149 0.020 0.101 0.033
C8D 0.167 0.158 0.286 0.094 0.105 0.000
C9D 0.163 0.145 0.105 0.017 0.098 -0.009
C10D 0.260 0.140 0.140 -0.016 0.146 -0.016
Mn1E 0.171 0.123 0.223 0.011 0.146 0.004
O1E 0.173 0.133 0.149 -0.036 0.107 -0.009
O2E 0.123 0.113 0.118 -0.029 0.076 -0.031
O3E 0.167 0.120 0.199 0.025 0.117 -0.015
O4E 0.133 0.148 0.230 0.013 0.068 -0.013
N1E 0.130 0.109 0.196 0.012 0.102 -0.005
N2E 0.120 0.198 0.111 -0.056 0.089 -0.028
C1E 0.243 0.139 0.137 -0.015 0.103 -0.049
C2E 0.258 0.136 0.360 -0.096 0.262 -0.057
C3E 0.348 0.110 0.198 -0.044 0.130 0.044
C4E 0.132 0.174 0.198 -0.052 0.109 -0.059
C5E 0.178 0.112 0.143 -0.024 0.104 -0.021
C6E 0.145 0.075 0.246 -0.019 0.104 -0.005
C7E 0.174 0.087 0.106 -0.017 0.058 -0.019
C8E 0.124 0.178 0.132 -0.020 0.060 0.042
C9E 0.125 0.117 0.213 0.004 0.076 0.027
C10E 0.184 0.309 0.210 0.109 0.088 -0.039
Mn1F 0.151 0.121 0.132 0.001 0.085 0.004
O1F 0.183 0.099 0.169 -0.022 0.114 0.006
O2F 0.158 0.178 0.117 -0.008 0.033 0.015
O3F 0.145 0.107 0.130 0.014 0.078 0.016
O4F 0.149 0.135 0.162 -0.013 0.058 -0.023
N1F 0.115 0.169 0.120 0.015 0.071 0.032
N2F 0.139 0.143 0.117 -0.017 0.055 -0.022
C1F 0.140 0.103 0.110 0.010 0.089 0.020
C2F 0.189 0.106 0.131 -0.026 0.120 -0.015
C3F 0.161 0.159 0.122 0.023 0.086 -0.020
C4F 0.180 0.082 0.199 -0.009 0.108 0.030
C5F 0.238 0.147 0.155 -0.009 0.141 0.039
C6F 0.145 0.183 0.115 0.019 0.104 0.002
C7F 0.194 0.141 0.109 0.017 0.101 0.027
C8F 0.151 0.099 0.129 0.009 0.088 -0.020
C9F 0.135 0.090 0.131 -0.031 0.083 0.000
C10F 0.153 0.136 0.146 0.047 0.062 0.034
Mn1G 0.181 0.148 0.118 0.000 0.071 0.012
O1G 0.222 0.130 0.094 0.021 0.019 -0.052
O2G 0.120 0.198 0.090 0.016 0.048 0.009
O3G 0.167 0.178 0.123 0.041 0.059 0.059
O4G 0.237 0.222 0.124 -0.012 0.027 0.068
N1G 0.143 0.135 0.149 -0.009 0.092 0.001
N2G 0.127 0.146 0.095 -0.001 0.058 0.020
C1G 0.175 0.172 0.169 -0.039 0.129 -0.014
C2G 0.216 0.176 0.070 0.005 0.055 -0.041
C3G 0.286 0.296 0.076 -0.001 0.109 0.026
C4G 0.181 0.262 0.116 -0.058 0.061 -0.011
C5G 0.137 0.203 0.167 -0.074 0.074 -0.060
C6G 0.125 0.184 0.148 0.025 0.031 -0.041
C7G 0.108 0.164 0.128 0.013 0.047 0.009
C8G 0.362 0.167 0.088 -0.043 0.085 -0.025
C9G 0.225 0.173 0.174 0.022 0.143 0.051
C10G 0.158 0.320 0.198 0.055 0.138 0.071
Mn1H 0.143 0.166 0.122 0.000 0.069 0.006
O1H 0.176 0.128 0.171 -0.057 0.067 0.007
O2H 0.215 0.127 0.118 0.022 0.073 0.010
O3H 0.123 0.182 0.111 0.003 0.056 0.007
O4H 0.173 0.220 0.162 -0.031 0.089 -0.018
N1H 0.178 0.135 0.139 -0.013 0.100 -0.017
N2H 0.132 0.175 0.154 0.044 0.076 0.014
C1H 0.136 0.087 0.250 -0.045 0.033 -0.034
C2H 0.127 0.181 0.169 0.017 0.056 0.042
C3H 0.163 0.092 0.301 -0.059 0.102 -0.011
C4H 0.494 0.197 0.185 -0.070 0.175 -0.090
C5H 0.343 0.099 0.260 0.028 0.115 -0.078
C6H 0.148 0.294 0.100 -0.046 -0.017 0.102
C7H 0.082 0.159 0.161 -0.064 -0.004 0.018
C8H 0.105 0.162 0.124 0.009 0.046 0.001
C9H 0.143 0.226 0.125 -0.022 0.061 -0.080
C10H 0.175 0.142 0.146 0.006 0.081 -0.036
Mn1I 0.141 0.164 0.125 0.024 0.069 0.011
O1I 0.154 0.107 0.183 -0.002 0.097 0.013
O2I 0.167 0.267 0.156 -0.042 0.102 -0.003
O3I 0.155 0.185 0.138 0.030 0.115 0.024
O4I 0.178 0.198 0.164 0.036 0.085 0.021
N1I 0.122 0.147 0.095 -0.017 0.052 -0.028
N2I 0.201 0.155 0.161 0.064 0.126 0.069
C1I 0.180 0.302 0.212 -0.147 0.114 -0.029
C2I 0.089 0.367 0.372 -0.219 0.042 0.005
C3I 0.128 0.445 0.321 -0.211 0.026 -0.053
C5I 0.098 0.821 0.193 -0.181 0.064 -0.026
C6I 0.208 0.184 0.167 -0.026 0.112 0.042
C7I 0.173 0.225 0.089 -0.028 0.048 0.000
C8I 0.156 0.166 0.121 0.023 0.096 0.094
C9I 0.227 0.174 0.143 0.049 0.089 -0.021
C10I 0.175 0.230 0.177 0.110 0.132 0.082
Mn1J 0.215 0.176 0.173 -0.023 0.135 -0.035
O1J 0.319 0.225 0.263 0.020 0.212 -0.129
O2J 0.197 0.209 0.238 -0.125 -0.004 0.091
O3J 0.137 0.149 0.184 -0.062 0.082 -0.007
O4J 0.256 0.231 0.230 -0.016 0.171 0.033
N1J 0.161 0.165 0.215 -0.012 0.116 -0.024
N2J 0.223 0.129 0.239 -0.005 0.150 -0.057
C1J 0.296 0.038 2.000 -0.091 0.384 -0.089
C2J 0.339 1.250 0.200 0.221 0.083 0.464
C3J 1.215 1.661 1.094 0.424 -0.476 0.732
C4J 0.649 1.244 0.453 -0.143 0.157 0.462
C5J 0.236 0.433 0.979 -0.454 0.369 -0.161
C6J 0.390 0.465 0.319 0.144 0.185 0.044
C7J 0.214 0.087 0.385 0.063 0.012 -0.086
C8J 0.133 0.137 0.438 -0.063 0.170 -0.040
C9J 0.241 0.194 0.299 0.080 0.142 0.068
C10J 0.135 0.406 0.438 -0.097 0.184 0.017
Mn1K 0.266 0.206 0.243 -0.088 0.204 -0.079
O1K 0.223 0.272 0.301 -0.100 0.205 -0.077
O2K 0.176 0.402 0.183 -0.093 0.136 -0.010
O3K 0.196 0.126 0.208 -0.024 0.155 -0.028
O4K 0.364 0.179 0.284 -0.094 0.218 -0.075
N1K 0.160 0.280 0.173 -0.028 0.141 -0.048
N2K 0.156 0.169 0.210 -0.054 0.094 0.008
C1K 0.158 0.671 0.432 0.075 0.074 -0.115
C2K 0.203 0.814 0.545 0.154 0.173 -0.143
C3K 0.974 2.000 0.377 -0.483 -0.187 -0.659
C4K 1.199 1.622 0.254 -0.474 0.009 -0.527
C5K 0.187 0.768 0.266 -0.143 0.177 -0.169
C6K 0.070 0.376 0.343 0.088 0.057 -0.069
C7K 0.205 0.455 0.159 -0.064 0.138 -0.126
C8K 0.187 0.122 0.167 -0.028 0.143 0.002
C9K 0.132 0.121 0.247 -0.035 0.126 -0.011
C10K 0.161 0.117 0.204 -0.046 0.129 -0.045
Mn1L 0.140 0.335 0.162 -0.069 0.107 -0.020
O1L 0.167 0.234 0.196 -0.061 0.137 0.031
O2L 0.144 0.114 0.141 0.006 0.097 0.015
O3L 0.136 0.257 0.174 -0.067 0.104 -0.037
O4L 0.157 0.671 0.276 -0.212 0.116 0.011
N1L 0.154 0.169 0.139 -0.058 0.092 0.028
N2L 0.158 0.104 0.121 -0.010 0.062 -0.010
C1L 0.157 0.294 0.139 0.039 0.102 0.091
C2L 0.167 0.290 0.125 -0.018 0.102 0.111
C3L 0.158 0.236 0.158 0.040 0.104 0.102
C4L 0.321 0.208 0.191 0.017 0.140 0.144
C5L 0.258 0.208 0.152 0.052 0.151 0.140
C6L 0.221 0.277 0.150 0.042 0.072 0.059
C7L 0.180 0.175 0.095 -0.044 0.069 0.088
C8L 0.137 0.185 0.171 -0.087 0.118 -0.006
C9L 0.186 0.163 0.151 -0.005 0.101 -0.020
C10L 0.138 0.208 0.121 -0.031 0.071 -0.086
Mn1M 0.136 0.110 0.119 0.011 0.080 0.020
O1M 0.140 0.121 0.121 0.013 0.074 0.035
O2M 0.112 0.112 0.091 0.001 0.055 0.016
O3M 0.161 0.110 0.113 -0.004 0.095 0.019
O4M 0.142 0.095 0.144 0.029 0.067 0.009
N1M 0.130 0.130 0.128 0.042 0.092 0.032
N2M 0.086 0.108 0.134 0.009 0.071 0.016
C1M 0.150 0.090 0.154 0.004 0.067 0.019
C2M 0.159 0.144 0.153 0.050 0.078 0.072
C3M 0.212 0.095 0.159 0.024 0.104 0.049
C4M 0.311 0.180 0.179 0.107 0.083 0.098
C5M 0.144 0.206 0.141 -0.024 0.085 -0.021
C6M 0.145 0.112 0.160 0.018 0.097 0.036
C7M 0.120 0.119 0.126 0.000 0.063 -0.002
C8M 0.160 0.099 0.123 0.002 0.097 -0.024
C9M 0.147 0.104 0.139 -0.008 0.095 0.012
C10M 0.103 0.167 0.046 0.002 0.031 -0.001
Mn1N 0.104 0.111 0.121 -0.001 0.071 0.004
O1N 0.103 0.132 0.134 0.006 0.071 -0.001
O2N 0.123 0.089 0.081 0.015 0.052 -0.003
O3N 0.103 0.101 0.121 0.002 0.064 -0.017
O4N 0.122 0.145 0.097 0.000 0.055 0.013
N1N 0.087 0.071 0.117 -0.003 0.043 -0.003
N2N 0.109 0.093 0.107 0.004 0.061 -0.018
C1N 0.115 0.107 0.119 -0.007 0.078 -0.032
C2N 0.122 0.097 0.145 -0.022 0.090 -0.013
C3N 0.094 0.159 0.125 -0.008 0.062 -0.005
C4N 0.174 0.099 0.243 -0.005 0.136 -0.039
C5N 0.158 0.079 0.114 -0.036 0.082 -0.036
C6N 0.112 0.107 0.139 -0.033 0.066 -0.005
C7N 0.077 0.096 0.110 -0.028 0.057 -0.014
C8N 0.099 0.103 0.082 0.005 0.065 -0.002
C9N 0.100 0.068 0.111 0.011 0.045 0.006
C10N 0.102 0.118 0.095 -0.002 0.049 -0.012
Mn1O 0.108 0.087 0.099 -0.007 0.059 -0.005
O1O 0.087 0.093 0.112 -0.016 0.052 -0.005
O2O 0.084 0.091 0.088 -0.012 0.028 -0.013
O3O 0.117 0.097 0.094 -0.009 0.055 -0.001
O4O 0.091 0.104 0.094 0.008 0.034 0.001
N1O 0.090 0.129 0.110 0.016 0.075 0.007
N2O 0.137 0.053 0.109 -0.027 0.053 -0.022
C1O 0.111 0.096 0.116 0.002 0.051 -0.013
C2O 0.121 0.079 0.147 -0.031 0.057 -0.010
C3O 0.121 0.085 0.130 -0.022 0.066 0.000
C4O 0.122 0.091 0.127 -0.024 0.077 -0.024
C5O 0.137 0.126 0.117 -0.008 0.075 -0.015
C6O 0.118 0.078 0.085 -0.015 0.046 -0.011
C7O 0.043 0.066 0.171 0.003 0.043 0.002
C8O 0.114 0.106 0.101 0.018 0.035 0.021
C9O 0.215 0.082 0.130 -0.039 0.039 -0.013
C10O 0.142 0.112 0.100 0.012 0.052 -0.014
Mn1P 0.100 0.097 0.099 0.002 0.035 -0.012
O1P 0.091 0.084 0.113 0.007 0.032 0.002
O2P 0.142 0.145 0.155 0.015 0.003 -0.045
O3P 0.102 0.102 0.115 0.005 0.041 -0.008
O4P 0.138 0.105 0.128 0.013 0.056 -0.006
N1P 0.080 0.083 0.081 0.004 0.022 0.011
N2P 0.123 0.085 0.142 -0.027 0.049 -0.035
C1P 0.139 0.056 0.104 0.007 0.075 0.020
C2P 0.152 0.096 0.107 -0.005 0.069 -0.020
C3P 0.149 0.096 0.141 -0.035 0.082 0.011
C4P 0.229 0.174 0.118 -0.054 0.055 -0.047
C5P 0.140 0.141 0.139 0.013 0.021 -0.033
C6P 0.109 0.086 0.102 -0.029 0.027 -0.040
C7P 0.089 0.118 0.097 0.003 0.013 -0.018
C8P 0.072 0.259 0.080 0.022 0.031 0.029
C9P 0.112 0.089 0.205 -0.019 0.039 0.001
C10P 0.143 0.156 0.116 0.029 0.045 0.006
Mn1Q 0.122 0.154 0.119 0.005 0.015 -0.037
O1Q 0.142 0.162 0.155 0.054 0.021 -0.049
O2Q 0.119 0.186 0.123 -0.017 0.033 -0.002
O3Q 0.122 0.093 0.119 -0.013 0.032 -0.008
O4Q 0.189 0.191 0.135 -0.001 0.006 -0.080
N1Q 0.107 0.175 0.120 -0.015 0.046 -0.042
N2Q 0.104 0.098 0.147 -0.011 0.022 -0.031
C1Q 0.110 0.321 0.166 0.024 -0.021 -0.069
C2Q 0.395 0.305 0.225 0.064 0.205 -0.081
C3Q 0.305 0.399 0.265 0.102 -0.054 -0.208
C4Q 0.155 0.989 0.163 -0.096 0.075 0.005
C5Q 0.130 0.940 0.209 -0.087 0.068 0.083
C6Q 0.150 0.390 0.190 -0.143 0.104 -0.136
C7Q 0.097 0.289 0.085 -0.010 0.013 -0.039
C8Q 0.097 0.120 0.130 -0.033 0.021 -0.037
C9Q 0.152 0.112 0.068 -0.007 0.035 0.002
C10Q 0.179 0.161 0.134 0.000 0.020 -0.003
Mn1R 0.136 0.160 0.117 -0.017 0.042 -0.009
O1R 0.149 0.168 0.156 0.001 0.021 -0.030
O2R 0.163 0.140 0.174 -0.009 0.072 -0.016
O3R 0.132 0.182 0.161 -0.033 0.069 -0.041
O4R 0.337 0.157 0.175 -0.006 0.116 0.039
N1R 0.121 0.119 0.096 0.017 0.041 -0.006
N2R 0.116 0.099 0.125 -0.008 0.035 0.026
C1R 0.215 0.116 0.211 0.043 0.065 0.045
C2R 0.147 0.179 0.159 -0.051 0.023 -0.029
C3R 0.238 0.405 0.246 -0.069 0.067 0.044
C4R 0.317 0.109 0.252 -0.054 0.094 -0.086
C5R 0.205 0.156 0.203 -0.023 0.124 -0.034
C6R 0.155 0.163 0.141 -0.052 0.058 -0.041
C7R 0.236 0.160 0.082 0.020 0.037 0.083
C8R 0.140 0.173 0.105 0.042 0.083 0.029
C9R 0.122 0.181 0.127 -0.034 0.086 -0.056
C10R 0.132 0.120 0.153 -0.039 0.082 0.012
Mn1S 0.183 0.147 0.113 -0.003 0.059 -0.010
O1S 0.174 0.121 0.135 -0.005 0.031 0.027
O2S 0.145 0.165 0.138 -0.043 0.088 -0.019
O3S 0.124 0.163 0.138 -0.001 0.034 -0.032
O4S 0.254 0.208 0.166 0.000 0.112 -0.041
N1S 0.129 0.141 0.127 -0.011 0.046 -0.001
N2S 0.170 0.112 0.113 -0.009 0.049 -0.007
C1S 0.202 0.239 0.098 0.025 0.059 0.046
C2S 0.269 0.164 0.129 -0.027 0.051 0.068
C3S 0.275 0.181 0.210 0.042 0.156 0.085
C4S 0.235 0.235 0.290 -0.116 0.159 0.029
C5S 0.111 0.189 0.188 -0.062 0.049 0.002
C6S 0.137 0.138 0.155 -0.009 0.069 -0.002
C7S 0.128 0.190 0.129 0.041 0.065 0.009
C8S 0.084 0.176 0.094 -0.004 0.044 -0.017
C9S 0.085 0.179 0.226 0.001 0.069 0.011
C10S 0.169 0.198 0.186 -0.023 0.125 -0.004
Mn1T 0.133 0.151 0.109 -0.005 0.066 0.006
O1T 0.244 0.135 0.118 0.013 0.094 0.023
O2T 0.220 0.130 0.162 0.019 0.140 0.026
O3T 0.113 0.123 0.173 0.011 0.064 0.005
O4T 0.117 0.170 0.138 -0.044 0.080 -0.030
N1T 0.102 0.154 0.099 -0.009 0.078 0.007
N2T 0.151 0.204 0.096 -0.031 0.087 -0.023
C1T 0.138 0.123 0.124 0.013 0.004 0.005
C2T 0.170 0.104 0.196 0.034 0.094 -0.010
C3T 0.208 0.146 0.198 0.047 0.035 -0.076
C4T 0.173 0.158 0.187 0.091 0.116 0.013
C5T 0.161 0.140 0.173 0.021 0.094 0.005
C6T 0.109 0.173 0.143 -0.020 0.076 -0.050
C7T 0.117 0.176 0.133 0.011 0.080 0.004
C8T 0.143 0.164 0.103 -0.051 0.080 -0.024
C9T 0.128 0.142 0.097 0.030 0.058 0.015
C10T 0.173 0.129 0.238 0.019 0.094 -0.005

loop_
_atom_type_symbol
_atom_type_description
_atom_type_scat_dispersion_real
_atom_type_scat_dispersion_imag
_atom_type_scat_source
C C 0.0033 0.0016 'International Tables Vol C Tables 4.2.6.8 and 6.1.1.4'
H H 0.0000 0.0000 'International Tables Vol C Tables 4.2.6.8 and 6.1.1.4'
N N 0.0061 0.0033 'International Tables Vol C Tables 4.2.6.8 and 6.1.1.4'
O O 0.0106 0.0060 'International Tables Vol C Tables 4.2.6.8 and 6.1.1.4'
Mn Mn 0.3368 0.7283 'International Tables Vol C Tables 4.2.6.8 and 6.1.1.4'

loop_
_geom_angle_atom_site_label_1
_geom_angle_atom_site_label_2
_geom_angle_atom_site_label_3
_geom_angle
_geom_angle_site_symmetry_1
_geom_angle_site_symmetry_3
_geom_angle_publ_flag
O2T Mn1A O1A 96.2(4) . . ?
O2T Mn1A O3A 97.0(4) . . ?
O1A Mn1A O3A 166.6(5) . . ?
O2T Mn1A N1A 174.3(5) . . ?
O1A Mn1A N1A 89.3(5) . . ?
O3A Mn1A N1A 77.5(5) . . ?
O2T Mn1A O4A 83.2(4) . . ?
O1A Mn1A O4A 96.1(5) . . ?
O3A Mn1A O4A 87.5(4) . . ?
N1A Mn1A O4A 94.7(4) . . ?
O2T Mn1A N2T 74.8(3) . . ?
O1A Mn1A N2T 92.3(4) . . ?
O3A Mn1A N2T 89.2(3) . . ?
N1A Mn1A N2T 106.7(4) . . ?
O4A Mn1A N2T 157.2(4) . . ?
C1A O1A Mn1A 123.1(8) . . ?
C7A O2A Mn1B 116.5(9) . . ?
C8A O3A Mn1A 114.9(9) . . ?
C23A O4A Mn1A 163.5(19) . . ?
C7A N1A N2A 116.4(12) . . ?
C7A N1A Mn1A 129.5(10) . . ?
N2A N1A Mn1A 111.8(8) . . ?
C8A N2A N1A 113.4(10) . . ?
C8A N2A Mn1B 138.7(8) . . ?
N1A N2A Mn1B 107.5(6) . . ?
O1A C1A C2A 139.4(6) . . ?
O1A C1A C6A 100.3(7) . . ?
C2A C1A C6A 120.0 . . ?
C3A C2A C1A 120.0 . . ?
C3A C2A C7A 126.0(8) . . ?
C1A C2A C7A 114.0(8) . . ?
C4A C3A C2A 120.0 . . ?
C3A C4A C5A 120.0 . . ?
C6A C5A C4A 120.0 . . ?
C5A C6A C1A 120.0 . . ?
N1A C7A O2A 122.4(13) . . ?
N1A C7A C2A 121.0(15) . . ?
O2A C7A C2A 115.6(14) . . ?
N2A C8A O3A 122.4(11) . . ?
N2A C8A C9A 121.0(13) . . ?
O3A C8A C9A 116.5(14) . . ?
C8A C9A C10A 117.0(12) . . ?
C11A C10A C9A 114.6(7) . . ?
C11A C10A C17A 108.0 . . ?
C9A C10A C17A 111.6(7) . . ?
C12A C11A C16A 120.0 . . ?
C12A C11A C10A 125.2 . . ?
C16A C11A C10A 114.8 . . ?
C13A C12A C11A 120.0 . . ?
C14A C13A C12A 120.0 . . ?
C13A C14A C15A 120.0 . . ?
C16A C15A C14A 120.0 . . ?
C15A C16A C11A 120.0 . . ?
C18A C17A C22A 120.0 . . ?
C18A C17A C10A 117.3 . . ?
C22A C17A C10A 122.6 . . ?
C19A C18A C17A 120.0 . . ?
C18A C19A C20A 120.0 . . ?
C19A C20A C21A 120.0 . . ?
C22A C21A C20A 120.0 . . ?
C21A C22A C17A 120.0 . . ?
O4A C23A C24A 120(3) . . ?
N1B Mn1B O1B 89.9(6) . . ?
N1B Mn1B O3B 74.9(5) . . ?
O1B Mn1B O3B 164.1(4) . . ?
N1B Mn1B O2A 162.9(5) . . ?
O1B Mn1B O2A 105.5(4) . . ?
O3B Mn1B O2A 89.2(4) . . ?
N1B Mn1B N2A 110.7(5) . . ?
O1B Mn1B N2A 93.7(4) . . ?
O3B Mn1B N2A 95.8(3) . . ?
O2A Mn1B N2A 76.5(3) . . ?
N1B Mn1B O4B 88.4(6) . . ?
O1B Mn1B O4B 83.8(5) . . ?
O3B Mn1B O4B 91.2(4) . . ?
O2A Mn1B O4B 85.7(5) . . ?
N2A Mn1B O4B 160.7(4) . . ?
C1B O1B Mn1B 133.8(6) . . ?
C7B O2B Mn1C 120.8(13) . . ?
C8B O3B Mn1B 115.7(10) . . ?
C23B O4B Mn1B 122.4(17) . . ?
N2B N1B C7B 114.9(12) . . ?
N2B N1B Mn1B 120.3(11) . . ?
C7B N1B Mn1B 124.7(9) . . ?
C8B N2B N1B 109.5(11) . . ?
C8B N2B Mn1C 142.7(9) . . ?
N1B N2B Mn1C 107.3(8) . . ?
O1B C1B C2B 117.4(5) . . ?
O1B C1B C6B 122.6(5) . . ?
C2B C1B C6B 120.0 . . ?
C1B C2B C3B 120.0 . . ?
C2B C3B C4B 120.0 . . ?
C5B C4B C3B 120.0 . . ?
C4B C5B C6B 120.0 . . ?
C5B C6B C1B 120.0 . . ?
C5B C6B C7B 125.8(6) . . ?
C1B C6B C7B 114.1(6) . . ?
O2B C7B N1B 122.2(14) . . ?
O2B C7B C6B 109.2(16) . . ?
N1B C7B C6B 127.5(10) . . ?
N2B C8B O3B 117.4(12) . . ?
N2B C8B C9B 115.6(16) . . ?
O3B C8B C9B 124.3(15) . . ?
C8B C9B C10B 106.1(10) . . ?
C17B C10B C11B 140.0 . . ?
C17B C10B C9B 124.9(6) . . ?
C11B C10B C9B 94.2(6) . . ?
C12B C11B C16B 120.0 . . ?
C12B C11B C10B 134.9 . . ?
C16B C11B C10B 104.8 . . ?
C11B C12B C13B 120.0 . . ?
C14B C13B C12B 120.0 . . ?
C13B C14B C15B 120.0 . . ?
C16B C15B C14B 120.0 . . ?
C15B C16B C11B 120.0 . . ?
C10B C17B C18B 115.7 . . ?
C10B C17B C22B 118.9 . . ?
C18B C17B C22B 120.0 . . ?
C19B C18B C17B 120.0 . . ?
C20B C19B C18B 120.0 . . ?
C19B C20B C21B 120.0 . . ?
C22B C21B C20B 120.0 . . ?
C21B C22B C17B 120.0 . . ?
O4B C23B C24B 120(3) . . ?
O1C Mn1C O3C 174.7(7) . . ?
O1C Mn1C N1C 98.0(6) . . ?
O3C Mn1C N1C 77.3(5) . . ?
O1C Mn1C O2B 88.5(6) . . ?
O3C Mn1C O2B 96.1(5) . . ?
N1C Mn1C O2B 173.3(5) . . ?
O1C Mn1C O4C 91.4(7) . . ?
O3C Mn1C O4C 91.3(4) . . ?
N1C Mn1C O4C 91.8(5) . . ?
O2B Mn1C O4C 89.7(5) . . ?
O1C Mn1C N2B 90.0(6) . . ?
O3C Mn1C N2B 88.7(3) . . ?
N1C Mn1C N2B 103.5(5) . . ?
O2B Mn1C N2B 74.7(4) . . ?
O4C Mn1C N2B 164.3(4) . . ?
C1C O1C Mn1C 120.8(11) . . ?
C7C O2C Mn1D 125.5(13) . . ?
C8C O3C Mn1C 116.7(10) . . ?
C23C O4C Mn1C 126.1(11) . . ?
N2C N1C C7C 113.6(13) . . ?
N2C N1C Mn1C 119.3(9) . . ?
C7C N1C Mn1C 126.7(11) . . ?
N1C N2C C8C 104.4(11) . . ?
N1C N2C Mn1D 113.2(7) . . ?
C8C N2C Mn1D 141.9(9) . . ?
O1C C1C C6C 136.4(8) . . ?
O1C C1C C2C 103.0(8) . . ?
C6C C1C C2C 120.0 . . ?
C3C C2C C1C 120.0 . . ?
C2C C3C C4C 120.0 . . ?
C3C C4C C5C 120.0 . . ?
C6C C5C C4C 120.0 . . ?
C5C C6C C1C 120.0 . . ?
C5C C6C C7C 113.2(9) . . ?
C1C C6C C7C 120.7(11) . . ?
O2C C7C C6C 133.5(18) . . ?
O2C C7C N1C 111.2(16) . . ?
C6C C7C N1C 115.3(18) . . ?
O3C C8C N2C 121.1(15) . . ?
O3C C8C C9C 122.8(14) . . ?
N2C C8C C9C 115.3(14) . . ?
C10C C9C C8C 111.4(17) . . ?
C9C C10C C17C 104.2(9) . . ?
C9C C10C C11C 115.1(7) . . ?
C17C C10C C11C 111.2 . . ?
C12C C11C C16C 120.0 . . ?
C12C C11C C10C 122.9 . . ?
C16C C11C C10C 116.8 . . ?
C11C C12C C13C 120.0 . . ?
C14C C13C C12C 120.0 . . ?
C13C C14C C15C 120.0 . . ?
C14C C15C C16C 120.0 . . ?
C15C C16C C11C 120.0 . . ?
C22C C17C C18C 120.0 . . ?
C22C C17C C10C 117.5 . . ?
C18C C17C C10C 119.0 . . ?
C17C C18C C19C 120.0 . . ?
C20C C19C C18C 120.0 . . ?
C19C C20C C21C 120.0 . . ?
C20C C21C C22C 120.0 . . ?
C17C C22C C21C 120.0 . . ?
O4C C23C C24C 122(2) . . ?
O1D Mn1D N1D 91.3(5) . . ?
O1D Mn1D O2C 100.3(5) . . ?
N1D Mn1D O2C 167.2(5) . . ?
O1D Mn1D O3D 168.7(4) . . ?
N1D Mn1D O3D 77.6(5) . . ?
O2C Mn1D O3D 91.0(5) . . ?
O1D Mn1D O4D 91.9(6) . . ?
N1D Mn1D O4D 91.3(5) . . ?
O2C Mn1D O4D 83.0(5) . . ?
O3D Mn1D O4D 90.6(5) . . ?
O1D Mn1D N2C 88.4(4) . . ?
N1D Mn1D N2C 110.3(4) . . ?
O2C Mn1D N2C 75.7(4) . . ?
O3D Mn1D N2C 93.4(4) . . ?
O4D Mn1D N2C 158.3(4) . . ?
C1D O1D Mn1D 129.9(6) . . ?
C7D O2D Mn1E 117.8(9) . . ?
C8D O3D Mn1D 116.0(11) . . ?
C23D O4D Mn1D 131.8(17) . . ?
C7D N1D N2D 108.5(11) . . ?
C7D N1D Mn1D 132.4(10) . . ?
N2D N1D Mn1D 118.9(9) . . ?
C8D N2D N1D 101.9(10) . . ?
C8D N2D Mn1E 147.6(8) . . ?
N1D N2D Mn1E 110.0(7) . . ?
O1D C1D C2D 114.7(4) . . ?
O1D C1D C6D 125.3(4) . . ?
C2D C1D C6D 120.0 . . ?
C3D C2D C1D 120.0 . . ?
C2D C3D C4D 120.0 . . ?
C3D C4D C5D 120.0 . . ?
C6D C5D C4D 120.0 . . ?
C5D C6D C1D 120.0 . . ?
C5D C6D C7D 119.1(7) . . ?
C1D C6D C7D 120.9(7) . . ?
O2D C7D N1D 129.7(13) . . ?
O2D C7D C6D 111.9(13) . . ?
N1D C7D C6D 118.3(11) . . ?
O3D C8D N2D 124.6(14) . . ?
O3D C8D C9D 128.1(15) . . ?
N2D C8D C9D 107.2(13) . . ?
C10D C9D C8D 100.1(10) . . ?
C11D C10D C17D 107.6 . . ?
C11D C10D C9D 115.1(5) . . ?
C17D C10D C9D 104.3(5) . . ?
C12D C11D C16D 120.0 . . ?
C12D C11D C10D 126.3 . . ?
C16D C11D C10D 113.7 . . ?
C11D C12D C13D 120.0 . . ?
C12D C13D C14D 120.0 . . ?
C15D C14D C13D 120.0 . . ?
C14D C15D C16D 120.0 . . ?
C11D C16D C15D 120.0 . . ?
C18D C17D C22D 120.0 . . ?
C18D C17D C10D 115.0 . . ?
C22D C17D C10D 125.0 . . ?
C19D C18D C17D 120.0 . . ?
C18D C19D C20D 120.0 . . ?
C21D C20D C19D 120.0 . . ?
C22D C21D C20D 120.0 . . ?
C21D C22D C17D 120.0 . . ?
O4D C23D C24D 112(2) . . ?
O3E Mn1E O1E 172.8(4) . . ?
O3E Mn1E N1E 80.7(5) . . ?
O1E Mn1E N1E 92.2(5) . . ?
O3E Mn1E O2D 93.8(4) . . ?
O1E Mn1E O2D 93.1(4) . . ?
N1E Mn1E O2D 171.9(4) . . ?
O3E Mn1E O4E 91.0(5) . . ?
O1E Mn1E O4E 91.2(4) . . ?
N1E Mn1E O4E 100.6(4) . . ?
O2D Mn1E O4E 85.4(4) . . ?
O3E Mn1E N2D 90.5(3) . . ?
O1E Mn1E N2D 89.8(3) . . ?
N1E Mn1E N2D 100.1(3) . . ?
O2D Mn1E N2D 73.9(3) . . ?
O4E Mn1E N2D 159.2(3) . . ?
C1E O1E Mn1E 124.6(6) . . ?
C7E O2E Mn1F 118.7(7) . . ?
C8E O3E Mn1E 118.5(8) . . ?
C23E O4E Mn1E 131.0(15) . . ?
C7E N1E N2E 114.6(9) . . ?
C7E N1E Mn1E 131.2(10) . . ?
N2E N1E Mn1E 114.2(7) . . ?
C8E N2E N1E 109.8(9) . . ?
C8E N2E Mn1F 142.0(8) . . ?
N1E N2E Mn1F 107.6(5) . . ?
O1E C1E C6E 126.1(4) . . ?
O1E C1E C2E 113.9(4) . . ?
C6E C1E C2E 120.0 . . ?
C3E C2E C1E 120.0 . . ?
C2E C3E C4E 120.0 . . ?
C3E C4E C5E 120.0 . . ?
C6E C5E C4E 120.0 . . ?
C5E C6E C1E 120.0 . . ?
C5E C6E C7E 114.8(6) . . ?
C1E C6E C7E 124.8(6) . . ?
O2E C7E N1E 120.0(11) . . ?
O2E C7E C6E 122.3(11) . . ?
N1E C7E C6E 117.6(11) . . ?
N2E C8E O3E 116.8(11) . . ?
N2E C8E C9E 110.7(13) . . ?
O3E C8E C9E 132.1(12) . . ?
C8E C9E C10E 111.0(11) . . ?
C17E C10E C9E 110.1(6) . . ?
C17E C10E C11E 108.6 . . ?
C9E C10E C11E 107.5(5) . . ?
C12E C11E C16E 120.0 . . ?
C12E C11E C10E 116.4 . . ?
C16E C11E C10E 118.7 . . ?
C13E C12E C11E 120.0 . . ?
C12E C13E C14E 120.0 . . ?
C15E C14E C13E 120.0 . . ?
C14E C15E C16E 120.0 . . ?
C11E C16E C15E 120.0 . . ?
C10E C17E C18E 121.3 . . ?
C10E C17E C22E 118.6 . . ?
C18E C17E C22E 120.0 . . ?
C19E C18E C17E 120.0 . . ?
C18E C19E C20E 120.0 . . ?
C21E C20E C19E 120.0 . . ?
C20E C21E C22E 120.0 . . ?
C21E C22E C17E 120.0 . . ?
O4E C23E C24E 109(2) . . ?
O1F Mn1F N1F 90.3(4) . . ?
O1F Mn1F O3F 171.4(4) . . ?
N1F Mn1F O3F 81.1(4) . . ?
O1F Mn1F O2E 100.6(4) . . ?
N1F Mn1F O2E 168.1(4) . . ?
O3F Mn1F O2E 88.0(4) . . ?
O1F Mn1F N2E 92.0(3) . . ?
N1F Mn1F N2E 107.5(3) . . ?
O3F Mn1F N2E 90.4(3) . . ?
O2E Mn1F N2E 77.3(3) . . ?
O1F Mn1F O4F 92.1(4) . . ?
N1F Mn1F O4F 89.5(4) . . ?
O3F Mn1F O4F 88.0(3) . . ?
O2E Mn1F O4F 85.2(3) . . ?
N2E Mn1F O4F 162.5(3) . . ?
C1F O1F Mn1F 131.7(7) . . ?
C7F O2F Mn1G 123.0(11) . . ?
C8F O3F Mn1F 110.6(8) . . ?
C23F O4F Mn1F 122.8(11) . . ?
N2F N1F C7F 106.4(10) . . ?
N2F N1F Mn1F 115.2(7) . . ?
C7F N1F Mn1F 135.6(9) . . ?
C8F N2F N1F 111.8(9) . . ?
C8F N2F Mn1G 135.9(8) . . ?
N1F N2F Mn1G 112.0(6) . . ?
O1F C1F C2F 115.0(5) . . ?
O1F C1F C6F 125.0(5) . . ?
C2F C1F C6F 120.0 . . ?
C1F C2F C3F 120.0 . . ?
C4F C3F C2F 120.0 . . ?
C5F C4F C3F 120.0 . . ?
C4F C5F C6F 120.0 . . ?
C5F C6F C1F 120.0 . . ?
C5F C6F C7F 111.0(7) . . ?
C1F C6F C7F 128.8(6) . . ?
O2F C7F N1F 123.1(14) . . ?
O2F C7F C6F 129.4(14) . . ?
N1F C7F C6F 107.4(11) . . ?
N2F C8F O3F 118.9(12) . . ?
N2F C8F C9F 122.2(12) . . ?
O3F C8F C9F 118.4(11) . . ?
C10F C9F C8F 111.2(10) . . ?
C9F C10F C11F 113.5(5) . . ?
C9F C10F C17F 116.4(5) . . ?
C11F C10F C17F 113.3 . . ?
C12F C11F C16F 120.0 . . ?
C12F C11F C10F 115.7 . . ?
C16F C11F C10F 124.0 . . ?
C13F C12F C11F 120.0 . . ?
C12F C13F C14F 120.0 . . ?
C13F C14F C15F 120.0 . . ?
C16F C15F C14F 120.0 . . ?
C15F C16F C11F 120.0 . . ?
C22F C17F C18F 120.0 . . ?
C22F C17F C10F 119.4 . . ?
C18F C17F C10F 120.6 . . ?
C19F C18F C17F 120.0 . . ?
C18F C19F C20F 120.0 . . ?
C21F C20F C19F 120.0 . . ?
C20F C21F C22F 120.0 . . ?
C21F C22F C17F 120.0 . . ?
C23F N3F C25F 121.9(14) . . ?
C23F N3F C24F 118.7(19) . . ?
C25F N3F C24F 118(2) . . ?
O4F C23F N3F 120.9(17) . . ?
O2F Mn1G O1G 94.9(5) . . ?
O2F Mn1G N1G 174.7(5) . . ?
O1G Mn1G N1G 90.2(5) . . ?
O2F Mn1G O3G 95.0(4) . . ?
O1G Mn1G O3G 169.9(4) . . ?
N1G Mn1G O3G 79.9(4) . . ?
O2F Mn1G N2F 74.7(4) . . ?
O1G Mn1G N2F 91.2(3) . . ?
N1G Mn1G N2F 103.8(4) . . ?
O3G Mn1G N2F 93.2(3) . . ?
O2F Mn1G O4G 87.0(4) . . ?
O1G Mn1G O4G 89.8(5) . . ?
N1G Mn1G O4G 94.5(4) . . ?
O3G Mn1G O4G 88.9(5) . . ?
N2F Mn1G O4G 161.6(3) . . ?
O2F Mn1G C8G 121.9(6) . . ?
O1G Mn1G C8G 142.8(7) . . ?
N1G Mn1G C8G 53.2(6) . . ?
O3G Mn1G C8G 27.1(6) . . ?
N2F Mn1G C8G 103.0(4) . . ?
O4G Mn1G C8G 87.0(5) . . ?
C1G O1G Mn1G 125.0(6) . . ?
C7G O2G Mn1H 119.0(8) . . ?
C8G O3G Mn1G 106.4(11) . . ?
C23G O4G Mn1G 119.6(14) . . ?
N2G N1G C7G 111.6(10) . . ?
N2G N1G Mn1G 117.4(6) . . ?
C7G N1G Mn1G 129.7(10) . . ?
C8G N2G N1G 103.9(10) . . ?
C8G N2G Mn1H 143.6(9) . . ?
N1G N2G Mn1H 112.5(5) . . ?
C2G C1G C6G 120.0 . . ?
C2G C1G O1G 112.3(4) . . ?
C6G C1G O1G 127.6(4) . . ?
C3G C2G C1G 120.0 . . ?
C4G C3G C2G 120.0 . . ?
C3G C4G C5G 120.0 . . ?
C6G C5G C4G 120.0 . . ?
C5G C6G C1G 120.0 . . ?
C5G C6G C7G 121.3(6) . . ?
C1G C6G C7G 118.5(6) . . ?
O2G C7G N1G 122.8(12) . . ?
O2G C7G C6G 113.3(11) . . ?
N1G C7G C6G 123.8(12) . . ?
O3G C8G N2G 130.6(14) . . ?
O3G C8G C9G 112.5(19) . . ?
N2G C8G C9G 112.3(15) . . ?
O3G C8G Mn1G 46.4(8) . . ?
N2G C8G Mn1G 85.4(9) . . ?
C9G C8G Mn1G 157.4(15) . . ?
C10G C9G C8G 102.9(11) . . ?
C11G C10G C17G 110.2 . . ?
C11G C10G C9G 119.3(7) . . ?
C17G C10G C9G 94.1(6) . . ?
C10G C11G C16G 104.5 . . ?
C10G C11G C12G 135.3 . . ?
C16G C11G C12G 120.0 . . ?
C13G C12G C11G 120.0 . . ?
C14G C13G C12G 120.0 . . ?
C13G C14G C15G 120.0 . . ?
C16G C15G C14G 120.0 . . ?
C15G C16G C11G 120.0 . . ?
C22G C17G C18G 120.0 . . ?
C22G C17G C10G 114.2 . . ?
C18G C17G C10G 125.2 . . ?
C19G C18G C17G 120.0 . . ?
C20G C19G C18G 120.0 . . ?
C19G C20G C21G 120.0 . . ?
C20G C21G C22G 120.0 . . ?
C17G C22G C21G 120.0 . . ?
O4G C23G C24G 113.4(18) . . ?
O1H Mn1H N1H 90.4(5) . . ?
O1H Mn1H O3H 170.1(4) . . ?
N1H Mn1H O3H 79.8(5) . . ?
O1H Mn1H O2G 99.6(4) . . ?
N1H Mn1H O2G 169.5(5) . . ?
O3H Mn1H O2G 90.2(4) . . ?
O1H Mn1H O4H 89.2(4) . . ?
N1H Mn1H O4H 93.5(5) . . ?
O3H Mn1H O4H 90.3(4) . . ?
O2G Mn1H O4H 83.4(4) . . ?
O1H Mn1H N2G 93.5(3) . . ?
N1H Mn1H N2G 110.0(4) . . ?
O3H Mn1H N2G 90.9(3) . . ?
O2G Mn1H N2G 72.9(3) . . ?
O4H Mn1H N2G 156.3(4) . . ?
C1H O1H Mn1H 126.9(7) . . ?
C7H O2H Mn1I 117.3(10) . . ?
C8H O3H Mn1H 112.2(9) . . ?
C23H O4H Mn1H 135.8(18) . . ?
C7H N1H N2H 107.5(10) . . ?
C7H N1H Mn1H 134.8(10) . . ?
N2H N1H Mn1H 117.6(8) . . ?
C8H N2H N1H 105.8(9) . . ?
C8H N2H Mn1I 144.0(8) . . ?
N1H N2H Mn1I 110.1(6) . . ?
C2H C1H C6H 120.0 . . ?
C2H C1H O1H 110.9(4) . . ?
C6H C1H O1H 128.7(4) . . ?
C1H C2H C3H 120.0 . . ?
C2H C3H C4H 120.0 . . ?
C5H C4H C3H 120.0 . . ?
C4H C5H C6H 120.0 . . ?
C1H C6H C5H 120.0 . . ?
C1H C6H C7H 117.6(8) . . ?
C5H C6H C7H 122.4(8) . . ?
O2H C7H N1H 127.0(12) . . ?
O2H C7H C6H 112.7(15) . . ?
N1H C7H C6H 120.1(14) . . ?
N2H C8H O3H 123.3(12) . . ?
N2H C8H C9H 119.9(11) . . ?
O3H C8H C9H 116.4(12) . . ?
C10H C9H C8H 110.5(10) . . ?
C9H C10H C11H 127.3(8) . . ?
C9H C10H C17H 110.9(7) . . ?
C11H C10H C17H 111.7 . . ?
C16H C11H C12H 120.0 . . ?
C16H C11H C10H 115.4 . . ?
C12H C11H C10H 124.1 . . ?
C13H C12H C11H 120.0 . . ?
C12H C13H C14H 120.0 . . ?
C15H C14H C13H 120.0 . . ?
C16H C15H C14H 120.0 . . ?
C15H C16H C11H 120.0 . . ?
C18H C17H C22H 120.0 . . ?
C18H C17H C10H 126.3 . . ?
C22H C17H C10H 113.6 . . ?
C17H C18H C19H 120.0 . . ?
C18H C19H C20H 120.0 . . ?
C21H C20H C19H 120.0 . . ?
C20H C21H C22H 120.0 . . ?
C21H C22H C17H 120.0 . . ?
O4H C23H C24H 127(3) . . ?
N1I Mn1I O2H 171.8(4) . . ?
N1I Mn1I O1I 93.5(4) . . ?
O2H Mn1I O1I 94.0(4) . . ?
N1I Mn1I O3I 79.6(5) . . ?
O2H Mn1I O3I 92.9(4) . . ?
O1I Mn1I O3I 173.1(4) . . ?
N1I Mn1I O4I 91.3(4) . . ?
O2H Mn1I O4I 85.1(4) . . ?
O1I Mn1I O4I 92.4(4) . . ?
O3I Mn1I O4I 87.3(4) . . ?
N1I Mn1I N2H 105.6(4) . . ?
O2H Mn1I N2H 77.6(3) . . ?
O1I Mn1I N2H 90.8(3) . . ?
O3I Mn1I N2H 91.6(3) . . ?
O4I Mn1I N2H 162.5(4) . . ?
C1I O1I Mn1I 123.5(7) . . ?
C7I O2I Mn1J 118.3(11) . . ?
C8I O3I Mn1I 112.1(7) . . ?
C23I O4I Mn1I 115.5(12) . . ?
C7I N1I N2I 111.8(11) . . ?
C7I N1I Mn1I 130.9(10) . . ?
N2I N1I Mn1I 114.6(7) . . ?
C8I N2I N1I 115.1(11) . . ?
C8I N2I Mn1J 136.2(9) . . ?
N1I N2I Mn1J 108.7(6) . . ?
O1I C1I C2I 107.8(5) . . ?
O1I C1I C6I 132.0(5) . . ?
C2I C1I C6I 120.0 . . ?
C1I C2I C3I 120.0 . . ?
C4I C3I C2I 120.0 . . ?
C5I C4I C3I 120.0 . . ?
C4I C5I C6I 120.0 . . ?
C5I C6I C1I 120.0 . . ?
C5I C6I C7I 123.2(7) . . ?
C1I C6I C7I 116.2(7) . . ?
O2I C7I N1I 126.3(15) . . ?
O2I C7I C6I 112.1(15) . . ?
N1I C7I C6I 117.2(15) . . ?
N2I C8I C9I 127.7(16) . . ?
N2I C8I O3I 118.4(10) . . ?
C9I C8I O3I 113.8(13) . . ?
C8I C9I C10I 118.3(14) . . ?
C9I C10I C11I 110.8(7) . . ?
C9I C10I C17I 109.0(6) . . ?
C11I C10I C17I 101.7 . . ?
C12I C11I C16I 120.0 . . ?
C12I C11I C10I 126.4 . . ?
C16I C11I C10I 113.2 . . ?
C13I C12I C11I 120.0 . . ?
C12I C13I C14I 120.0 . . ?
C15I C14I C13I 120.0 . . ?
C14I C15I C16I 120.0 . . ?
C15I C16I C11I 120.0 . . ?
C22I C17I C18I 120.0 . . ?
C22I C17I C10I 115.9 . . ?
C18I C17I C10I 124.0 . . ?
C19I C18I C17I 120.0 . . ?
C18I C19I C20I 120.0 . . ?
C21I C20I C19I 120.0 . . ?
C20I C21I C22I 120.0 . . ?
C21I C22I C17I 120.0 . . ?
O4I C23I C24I 106.2(17) . . ?
O1J Mn1J O3J 167.4(5) . . ?
O1J Mn1J N1J 89.0(6) . . ?
O3J Mn1J N1J 78.5(5) . . ?
O1J Mn1J O2I 105.8(5) . . ?
O3J Mn1J O2I 86.7(5) . . ?
N1J Mn1J O2I 164.8(6) . . ?
O1J Mn1J N2I 90.9(4) . . ?
O3J Mn1J N2I 92.3(3) . . ?
N1J Mn1J N2I 110.2(4) . . ?
O2I Mn1J N2I 73.5(4) . . ?
O1J Mn1J O4J 86.7(5) . . ?
O3J Mn1J O4J 93.6(4) . . ?
N1J Mn1J O4J 85.9(4) . . ?
O2I Mn1J O4J 91.6(4) . . ?
N2I Mn1J O4J 163.7(3) . . ?
C1J O1J Mn1J 136.6(9) . . ?
Mn1K O2J C7J 145.6(12) . . ?
C8J O3J Mn1J 116.0(12) . . ?
C23J O4J Mn1J 122.5(16) . . ?
N2J N1J C7J 118.4(13) . . ?
N2J N1J Mn1J 109.2(9) . . ?
C7J N1J Mn1J 132.3(13) . . ?
C8J N2J N1J 116.5(18) . . ?
C8J N2J Mn1K 142.3(17) . . ?
N1J N2J Mn1K 100.9(7) . . ?
O1J C1J C2J 96.4(8) . . ?
O1J C1J C6J 134.0(7) . . ?
C2J C1J C6J 120.0 . . ?
C3J C2J C1J 120.0 . . ?
C2J C3J C4J 120.0 . . ?
C5J C4J C3J 120.0 . . ?
C4J C5J C6J 120.0 . . ?
C5J C6J C1J 120.0 . . ?
C5J C6J C7J 100.7(9) . . ?
C1J C6J C7J 117.0(9) . . ?
O2J C7J N1J 93.1(11) . . ?
O2J C7J C6J 149.5(15) . . ?
N1J C7J C6J 108.8(18) . . ?
N2J C8J O3J 118(2) . . ?
N2J C8J C9J 110(2) . . ?
O3J C8J C9J 129.4(18) . . ?
C8J C9J C10J 104.0(17) . . ?
C17J C10J C11J 104.7 . . ?
C17J C10J C9J 100.4(8) . . ?
C11J C10J C9J 94.3(7) . . ?
C12J C11J C16J 120.0 . . ?
C12J C11J C10J 106.3 . . ?
C16J C11J C10J 131.0 . . ?
C11J C12J C13J 120.0 . . ?
C12J C13J C14J 120.0 . . ?
C15J C14J C13J 120.0 . . ?
C14J C15J C16J 120.0 . . ?
C15J C16J C11J 120.0 . . ?
C18J C17J C22J 120.0 . . ?
C18J C17J C10J 103.9 . . ?
C22J C17J C10J 135.1 . . ?
C19J C18J C17J 120.0 . . ?
C18J C19J C20J 120.0 . . ?
C21J C20J C19J 120.0 . . ?
C20J C21J C22J 120.0 . . ?
C17J C22J C21J 120.0 . . ?
O4J C23J C24J 114.7(18) . . ?
O2J Mn1K O3K 85.7(8) . . ?
O2J Mn1K O1K 106.1(8) . . ?
O3K Mn1K O1K 168.0(6) . . ?
O2J Mn1K N1K 169.0(8) . . ?
O3K Mn1K N1K 83.7(5) . . ?
O1K Mn1K N1K 84.4(6) . . ?
O2J Mn1K O4K 82.1(7) . . ?
O3K Mn1K O4K 90.3(5) . . ?
O1K Mn1K O4K 88.9(6) . . ?
N1K Mn1K O4K 94.8(6) . . ?
O2J Mn1K N2J 81.1(5) . . ?
O3K Mn1K N2J 90.6(3) . . ?
O1K Mn1K N2J 93.6(4) . . ?
N1K Mn1K N2J 102.1(5) . . ?
O4K Mn1K N2J 163.1(6) . . ?
C1K O1K Mn1K 138.0(10) . . ?
C7K O2K Mn1L 121.2(14) . . ?
C8K O3K Mn1K 110.0(10) . . ?
C23K O4K Mn1K 103.5(13) . . ?
C7K N1K N2K 123.2(16) . . ?
C7K N1K Mn1K 132.7(12) . . ?
N2K N1K Mn1K 103.6(10) . . ?
C8K N2K N1K 121.2(13) . . ?
C8K N2K Mn1L 137.9(9) . . ?
N1K N2K Mn1L 100.9(8) . . ?
C2K C1K C6K 120.0 . . ?
C2K C1K O1K 135.4(6) . . ?
C6K C1K O1K 104.6(6) . . ?
C3K C2K C1K 120.0 . . ?
C2K C3K C4K 120.0 . . ?
C5K C4K C3K 120.0 . . ?
C6K C5K C4K 120.0 . . ?
C1K C6K C5K 120.0 . . ?
C1K C6K C7K 142.1(13) . . ?
C5K C6K C7K 97.5(13) . . ?
O2K C7K N1K 116.2(16) . . ?
O2K C7K C6K 129(2) . . ?
N1K C7K C6K 115(2) . . ?
O3K C8K N2K 121.2(13) . . ?
O3K C8K C9K 122.9(15) . . ?
N2K C8K C9K 115.6(14) . . ?
C8K C9K C10K 105.9(11) . . ?
C17K C10K C11K 104.9 . . ?
C17K C10K C9K 106.4(5) . . ?
C11K C10K C9K 108.5(5) . . ?
C12K C11K C16K 120.0 . . ?
C12K C11K C10K 129.8 . . ?
C16K C11K C10K 109.5 . . ?
C11K C12K C13K 120.0 . . ?
C14K C13K C12K 120.0 . . ?
C13K C14K C15K 120.0 . . ?
C16K C15K C14K 120.0 . . ?
C15K C16K C11K 120.0 . . ?
C18K C17K C22K 120.0 . . ?
C18K C17K C10K 123.0 . . ?
C22K C17K C10K 116.9 . . ?
C19K C18K C17K 120.0 . . ?
C18K C19K C20K 120.0 . . ?
C19K C20K C21K 120.0 . . ?
C22K C21K C20K 120.0 . . ?
C21K C22K C17K 120.0 . . ?
O1L Mn1L N1L 93.2(5) . . ?
O1L Mn1L O3L 170.1(4) . . ?
N1L Mn1L O3L 77.4(4) . . ?
O1L Mn1L O2K 93.0(5) . . ?
N1L Mn1L O2K 170.1(5) . . ?
O3L Mn1L O2K 95.9(5) . . ?
O1L Mn1L N2K 91.1(4) . . ?
N1L Mn1L N2K 111.4(4) . . ?
O3L Mn1L N2K 95.2(5) . . ?
O2K Mn1L N2K 76.2(5) . . ?
O1L Mn1L O4L 87.7(6) . . ?
N1L Mn1L O4L 89.0(5) . . ?
O3L Mn1L O4L 89.0(6) . . ?
O2K Mn1L O4L 83.5(6) . . ?
N2K Mn1L O4L 159.6(4) . . ?
C1L O1L Mn1L 132.7(5) . . ?
C7L O2L Mn1M 119.2(8) . . ?
C8L O3L Mn1L 111.9(9) . . ?
C23L O4L Mn1L 100(4) . . ?
C7L N1L N2L 114.0(10) . . ?
C7L N1L Mn1L 127.0(8) . . ?
N2L N1L Mn1L 118.6(9) . . ?
C8L N2L N1L 109.6(8) . . ?
C8L N2L Mn1M 138.9(6) . . ?
N1L N2L Mn1M 111.2(7) . . ?
O1L C1L C6L 115.9(4) . . ?
O1L C1L C2L 124.1(4) . . ?
C6L C1L C2L 120.0 . . ?
C3L C2L C1L 120.0 . . ?
C2L C3L C4L 120.0 . . ?
C5L C4L C3L 120.0 . . ?
C4L C5L C6L 120.0 . . ?
C1L C6L C5L 120.0 . . ?
C1L C6L C7L 129.2(8) . . ?
C5L C6L C7L 110.7(8) . . ?
N1L C7L O2L 121.3(9) . . ?
N1L C7L C6L 120.2(12) . . ?
O2L C7L C6L 117.2(14) . . ?
N2L C8L O3L 122.4(10) . . ?
N2L C8L C9L 125.7(9) . . ?
O3L C8L C9L 111.8(12) . . ?
C10L C9L C8L 116.2(11) . . ?
C9L C10L C11L 119.8(7) . . ?
C9L C10L C17L 103.9(7) . . ?
C11L C10L C17L 108.6 . . ?
C16L C11L C12L 120.0 . . ?
C16L C11L C10L 119.5 . . ?
C12L C11L C10L 119.4 . . ?
C13L C12L C11L 120.0 . . ?
C12L C13L C14L 120.0 . . ?
C15L C14L C13L 120.0 . . ?
C16L C15L C14L 120.0 . . ?
C15L C16L C11L 120.0 . . ?
C18L C17L C22L 120.0 . . ?
C18L C17L C10L 118.6 . . ?
C22L C17L C10L 121.2 . . ?
C17L C18L C19L 120.0 . . ?
C20L C19L C18L 120.0 . . ?
C21L C20L C19L 120.0 . . ?
C20L C21L C22L 120.0 . . ?
C17L C22L C21L 120.0 . . ?
O4L C23L C24L 114(3) . . ?
O1M Mn1M N1M 90.1(4) . . ?
O1M Mn1M O2L 94.4(3) . . ?
N1M Mn1M O2L 175.1(4) . . ?
O1M Mn1M O3M 170.3(3) . . ?
N1M Mn1M O3M 81.5(4) . . ?
O2L Mn1M O3M 94.2(3) . . ?
O1M Mn1M O4M 90.8(3) . . ?
N1M Mn1M O4M 99.9(3) . . ?
O2L Mn1M O4M 82.1(3) . . ?
O3M Mn1M O4M 85.8(3) . . ?
O1M Mn1M N2L 95.1(3) . . ?
N1M Mn1M N2L 104.5(3) . . ?
O2L Mn1M N2L 73.1(3) . . ?
O3M Mn1M N2L 91.8(3) . . ?
O4M Mn1M N2L 154.8(3) . . ?
C1M O1M Mn1M 131.3(6) . . ?
C7M O2M Mn1N 120.5(8) . . ?
C8M O3M Mn1M 110.6(8) . . ?
C23M O4M Mn1M 125.6(7) . . ?
C7M N1M N2M 117.3(10) . . ?
C7M N1M Mn1M 132.2(9) . . ?
N2M N1M Mn1M 110.5(7) . . ?
C8M N2M N1M 115.1(8) . . ?
C8M N2M Mn1N 136.8(7) . . ?
N1M N2M Mn1N 107.1(5) . . ?
O1M C1M C2M 116.7(4) . . ?
O1M C1M C6M 122.9(4) . . ?
C2M C1M C6M 120.0 . . ?
C1M C2M C3M 120.0 . . ?
C4M C3M C2M 120.0 . . ?
C5M C4M C3M 120.0 . . ?
C4M C5M C6M 120.0 . . ?
C5M C6M C1M 120.0 . . ?
C5M C6M C7M 115.5(6) . . ?
C1M C6M C7M 124.5(6) . . ?
O2M C7M N1M 119.9(12) . . ?
O2M C7M C6M 122.7(11) . . ?
N1M C7M C6M 117.4(11) . . ?
N2M C8M O3M 121.9(12) . . ?
N2M C8M C9M 121.3(10) . . ?
O3M C8M C9M 116.9(10) . . ?
C10M C9M C8M 110.1(8) . . ?
C17M C10M C11M 118.1 . . ?
C17M C10M C9M 100.8(5) . . ?
C11M C10M C9M 113.1(5) . . ?
C12M C11M C16M 120.0 . . ?
C12M C11M C10M 127.4 . . ?
C16M C11M C10M 112.5 . . ?
C13M C12M C11M 120.0 . . ?
C12M C13M C14M 120.0 . . ?
C15M C14M C13M 120.0 . . ?
C14M C15M C16M 120.0 . . ?
C15M C16M C11M 120.0 . . ?
C18M C17M C22M 120.0 . . ?
C18M C17M C10M 124.5 . . ?
C22M C17M C10M 115.3 . . ?
C17M C18M C19M 120.0 . . ?
C20M C19M C18M 120.0 . . ?
C19M C20M C21M 120.0 . . ?
C22M C21M C20M 120.0 . . ?
C21M C22M C17M 120.0 . . ?
C24M C23M O4M 113.5(13) . . ?
N1N Mn1N O3N 79.2(3) . . ?
N1N Mn1N O1N 89.5(3) . . ?
O3N Mn1N O1N 168.8(3) . . ?
N1N Mn1N O2M 170.1(3) . . ?
O3N Mn1N O2M 91.6(3) . . ?
O1N Mn1N O2M 99.6(3) . . ?
N1N Mn1N N2M 108.9(3) . . ?
O3N Mn1N N2M 91.1(3) . . ?
O1N Mn1N N2M 92.6(3) . . ?
O2M Mn1N N2M 74.9(3) . . ?
N1N Mn1N O4N 91.2(3) . . ?
O3N Mn1N O4N 89.3(3) . . ?
O1N Mn1N O4N 90.9(3) . . ?
O2M Mn1N O4N 84.7(3) . . ?
N2M Mn1N O4N 159.6(3) . . ?
C1N O1N Mn1N 130.3(5) . . ?
C7N O2N Mn1O 120.2(6) . . ?
C8N O3N Mn1N 113.1(6) . . ?
C23N O4N Mn1N 124.1(7) . . ?
C7N N1N N2N 113.4(7) . . ?
C7N N1N Mn1N 128.6(7) . . ?
N2N N1N Mn1N 117.5(6) . . ?
C8N N2N N1N 107.0(6) . . ?
C8N N2N Mn1O 140.8(5) . . ?
N1N N2N Mn1O 111.8(5) . . ?
O1N C1N C2N 113.5(4) . . ?
O1N C1N C6N 126.5(4) . . ?
C2N C1N C6N 120.0 . . ?
C1N C2N C3N 120.0 . . ?
C4N C3N C2N 120.0 . . ?
C3N C4N C5N 120.0 . . ?
C6N C5N C4N 120.0 . . ?
C5N C6N C1N 120.0 . . ?
C5N C6N C7N 122.0(5) . . ?
C1N C6N C7N 118.0(5) . . ?
N1N C7N O2N 120.1(8) . . ?
N1N C7N C6N 125.8(9) . . ?
O2N C7N C6N 114.0(9) . . ?
N2N C8N O3N 122.2(8) . . ?
N2N C8N C9N 121.5(9) . . ?
O3N C8N C9N 116.3(9) . . ?
C8N C9N C10N 112.6(8) . . ?
C9N C10N C17N 112.7(4) . . ?
C9N C10N C11N 111.6(4) . . ?
C17N C10N C11N 109.2 . . ?
C12N C11N C16N 120.0 . . ?
C12N C11N C10N 121.4 . . ?
C16N C11N C10N 118.4 . . ?
C13N C12N C11N 120.0 . . ?
C12N C13N C14N 120.0 . . ?
C13N C14N C15N 120.0 . . ?
C16N C15N C14N 120.0 . . ?
C15N C16N C11N 120.0 . . ?
C18N C17N C22N 120.0 . . ?
C18N C17N C10N 115.5 . . ?
C22N C17N C10N 124.3 . . ?
C17N C18N C19N 120.0 . . ?
C18N C19N C20N 120.0 . . ?
C19N C20N C21N 120.0 . . ?
C22N C21N C20N 120.0 . . ?
C21N C22N C17N 120.0 . . ?
O4N C23N C24N 112.5(11) . . ?
O1O Mn1O N1O 92.2(3) . . ?
O1O Mn1O O2N 94.9(3) . . ?
N1O Mn1O O2N 172.3(4) . . ?
O1O Mn1O O3O 170.0(3) . . ?
N1O Mn1O O3O 77.8(3) . . ?
O2N Mn1O O3O 95.0(3) . . ?
O1O Mn1O O4O 92.4(3) . . ?
N1O Mn1O O4O 102.3(3) . . ?
O2N Mn1O O4O 80.2(3) . . ?
O3O Mn1O O4O 90.2(3) . . ?
O1O Mn1O N2N 91.6(2) . . ?
N1O Mn1O N2N 102.7(3) . . ?
O2N Mn1O N2N 74.4(2) . . ?
O3O Mn1O N2N 90.1(2) . . ?
O4O Mn1O N2N 154.5(2) . . ?
C1O O1O Mn1O 127.5(4) . . ?
C7O O2O Mn1P 119.9(7) . . ?
C8O O3O Mn1O 111.9(7) . . ?
C23O O4O Mn1O 127.5(8) . . ?
N2O N1O C7O 116.2(7) . . ?
N2O N1O Mn1O 118.7(5) . . ?
C7O N1O Mn1O 124.0(7) . . ?
C8O N2O N1O 108.6(7) . . ?
C8O N2O Mn1P 139.8(7) . . ?
N1O N2O Mn1P 111.4(4) . . ?
O1O C1O C6O 124.6(3) . . ?
O1O C1O C2O 115.4(3) . . ?
C6O C1O C2O 120.0 . . ?
C3O C2O C1O 120.0 . . ?
C2O C3O C4O 120.0 . . ?
C3O C4O C5O 120.0 . . ?
C6O C5O C4O 120.0 . . ?
C5O C6O C1O 120.0 . . ?
C5O C6O C7O 118.9(4) . . ?
C1O C6O C7O 120.5(5) . . ?
O2O C7O N1O 114.0(9) . . ?
O2O C7O C6O 119.2(10) . . ?
N1O C7O C6O 126.7(9) . . ?
N2O C8O O3O 122.9(11) . . ?
N2O C8O C9O 118.9(12) . . ?
O3O C8O C9O 118.2(12) . . ?
C8O C9O C10O 115.8(10) . . ?
C11O C10O C9O 112.0(5) . . ?
C11O C10O C17O 111.1 . . ?
C9O C10O C17O 108.1(6) . . ?
C12O C11O C16O 120.0 . . ?
C12O C11O C10O 121.5 . . ?
C16O C11O C10O 118.3 . . ?
C11O C12O C13O 120.0 . . ?
C14O C13O C12O 120.0 . . ?
C13O C14O C15O 120.0 . . ?
C16O C15O C14O 120.0 . . ?
C15O C16O C11O 120.0 . . ?
C18O C17O C22O 120.0 . . ?
C18O C17O C10O 115.1 . . ?
C22O C17O C10O 124.9 . . ?
C17O C18O C19O 120.0 . . ?
C18O C19O C20O 120.0 . . ?
C19O C20O C21O 120.0 . . ?
C22O C21O C20O 120.0 . . ?
C21O C22O C17O 120.0 . . ?
O4O C23O C24O 109.7(12) . . ?
O1P Mn1P N1P 91.3(3) . . ?
O1P Mn1P O3P 170.4(3) . . ?
N1P Mn1P O3P 79.4(3) . . ?
O1P Mn1P O2O 101.8(3) . . ?
N1P Mn1P O2O 165.4(3) . . ?
O3P Mn1P O2O 87.8(3) . . ?
O1P Mn1P N2O 90.0(2) . . ?
N1P Mn1P N2O 112.3(3) . . ?
O3P Mn1P N2O 91.6(2) . . ?
O2O Mn1P N2O 74.6(2) . . ?
O1P Mn1P O4P 90.5(3) . . ?
N1P Mn1P O4P 88.2(3) . . ?
O3P Mn1P O4P 91.3(3) . . ?
O2O Mn1P O4P 85.2(3) . . ?
N2O Mn1P O4P 159.5(2) . . ?
C1P O1P Mn1P 129.9(5) . . ?
C7P O2P Mn1Q 128.5(9) . . ?
C8P O3P Mn1P 110.6(9) . . ?
C23P O4P Mn1P 124.3(7) . . ?
C7P N1P N2P 115.3(8) . . ?
C7P N1P Mn1P 127.2(7) . . ?
N2P N1P Mn1P 116.5(6) . . ?
C8P N2P N1P 108.1(7) . . ?
C8P N2P Mn1Q 139.4(6) . . ?
N1P N2P Mn1Q 112.4(5) . . ?
O1P C1P C2P 118.0(4) . . ?
O1P C1P C6P 121.9(4) . . ?
C2P C1P C6P 120.0 . . ?
C3P C2P C1P 120.0 . . ?
C2P C3P C4P 120.0 . . ?
C5P C4P C3P 120.0 . . ?
C6P C5P C4P 120.0 . . ?
C7P C6P C5P 113.3(6) . . ?
C7P C6P C1P 126.4(6) . . ?
C5P C6P C1P 120.0 . . ?
O2P C7P N1P 112.4(11) . . ?
O2P C7P C6P 125.7(12) . . ?
N1P C7P C6P 121.8(9) . . ?
N2P C8P O3P 124.9(12) . . ?
N2P C8P C9P 123.3(10) . . ?
O3P C8P C9P 111.7(14) . . ?
C8P C9P C10P 113.8(10) . . ?
C17P C10P C11P 107.7 . . ?
C17P C10P C9P 114.9(6) . . ?
C11P C10P C9P 112.5(5) . . ?
C12P C11P C16P 120.0 . . ?
C12P C11P C10P 122.0 . . ?
C16P C11P C10P 118.0 . . ?
C13P C12P C11P 120.0 . . ?
C12P C13P C14P 120.0 . . ?
C15P C14P C13P 120.0 . . ?
C16P C15P C14P 120.0 . . ?
C15P C16P C11P 120.0 . . ?
C10P C17P C18P 123.4 . . ?
C10P C17P C22P 116.6 . . ?
C18P C17P C22P 120.0 . . ?
C17P C18P C19P 120.0 . . ?
C20P C19P C18P 120.0 . . ?
C19P C20P C21P 120.0 . . ?
C22P C21P C20P 120.0 . . ?
C21P C22P C17P 120.0 . . ?
O4P C23P C24P 106.0(12) . . ?
O3Q Mn1Q N1Q 80.9(4) . . ?
O3Q Mn1Q O1Q 172.9(4) . . ?
N1Q Mn1Q O1Q 92.1(5) . . ?
O3Q Mn1Q O2P 93.0(4) . . ?
N1Q Mn1Q O2P 171.6(4) . . ?
O1Q Mn1Q O2P 94.0(4) . . ?
O3Q Mn1Q N2P 89.7(3) . . ?
N1Q Mn1Q N2P 102.7(3) . . ?
O1Q Mn1Q N2P 92.7(3) . . ?
O2P Mn1Q N2P 71.3(3) . . ?
O3Q Mn1Q O4Q 91.2(4) . . ?
N1Q Mn1Q O4Q 101.2(4) . . ?
O1Q Mn1Q O4Q 89.3(4) . . ?
O2P Mn1Q O4Q 84.6(4) . . ?
N2P Mn1Q O4Q 155.9(3) . . ?
C1Q O1Q Mn1Q 131.4(7) . . ?
C7Q O2Q Mn1R 120.0(10) . . ?
C8Q O3Q Mn1Q 111.7(8) . . ?
C23Q O4Q Mn1Q 127.0(19) . . ?
C7Q N1Q N2Q 112.4(12) . . ?
C7Q N1Q Mn1Q 131.8(11) . . ?
N2Q N1Q Mn1Q 114.6(7) . . ?
C8Q N2Q N1Q 102.7(10) . . ?
C8Q N2Q Mn1R 151.4(9) . . ?
N1Q N2Q Mn1R 105.8(6) . . ?
O1Q C1Q C6Q 117.2(5) . . ?
O1Q C1Q C2Q 122.2(5) . . ?
C6Q C1Q C2Q 120.0 . . ?
C3Q C2Q C1Q 120.0 . . ?
C2Q C3Q C4Q 120.0 . . ?
C5Q C4Q C3Q 120.0 . . ?
C4Q C5Q C6Q 120.0 . . ?
C5Q C6Q C1Q 120.0 . . ?
C5Q C6Q C7Q 110.2(8) . . ?
C1Q C6Q C7Q 128.8(7) . . ?
O2Q C7Q N1Q 121.8(14) . . ?
O2Q C7Q C6Q 123.6(14) . . ?
N1Q C7Q C6Q 114.1(16) . . ?
O3Q C8Q N2Q 130.0(13) . . ?
O3Q C8Q C9Q 126.4(12) . . ?
N2Q C8Q C9Q 103.6(12) . . ?
C8Q C9Q C10Q 109.6(9) . . ?
C11Q C10Q C17Q 113.5 . . ?
C11Q C10Q C9Q 109.6(5) . . ?
C17Q C10Q C9Q 107.2(5) . . ?
C12Q C11Q C16Q 120.0 . . ?
C12Q C11Q C10Q 117.4 . . ?
C16Q C11Q C10Q 122.5 . . ?
C13Q C12Q C11Q 120.0 . . ?
C14Q C13Q C12Q 120.0 . . ?
C13Q C14Q C15Q 120.0 . . ?
C16Q C15Q C14Q 120.0 . . ?
C15Q C16Q C11Q 120.0 . . ?
C18Q C17Q C22Q 120.0 . . ?
C18Q C17Q C10Q 113.5 . . ?
C22Q C17Q C10Q 126.5 . . ?
C19Q C18Q C17Q 120.0 . . ?
C18Q C19Q C20Q 120.0 . . ?
C21Q C20Q C19Q 120.0 . . ?
C20Q C21Q C22Q 120.0 . . ?
C21Q C22Q C17Q 120.0 . . ?
O4Q C23Q C24Q 114(2) . . ?
O2Q Mn1R O3R 90.7(4) . . ?
O2Q Mn1R O1R 98.3(4) . . ?
O3R Mn1R O1R 169.4(4) . . ?
O2Q Mn1R N1R 167.9(4) . . ?
O3R Mn1R N1R 77.9(4) . . ?
O1R Mn1R N1R 93.4(4) . . ?
O2Q Mn1R N2Q 78.4(4) . . ?
O3R Mn1R N2Q 88.6(3) . . ?
O1R Mn1R N2Q 87.7(3) . . ?
N1R Mn1R N2Q 105.1(4) . . ?
O2Q Mn1R O4R 84.3(4) . . ?
O3R Mn1R O4R 93.4(5) . . ?
O1R Mn1R O4R 93.1(5) . . ?
N1R Mn1R O4R 92.2(4) . . ?
N2Q Mn1R O4R 162.6(4) . . ?
C1R O1R Mn1R 125.8(7) . . ?
C7R O2R Mn1S 124.5(12) . . ?
C8R O3R Mn1R 113.9(9) . . ?
C23R O4R Mn1R 139.6(19) . . ?
C7R N1R N2R 128.1(11) . . ?
C7R N1R Mn1R 118.3(9) . . ?
N2R N1R Mn1R 113.0(7) . . ?
C8R N2R N1R 117.1(10) . . ?
C8R N2R Mn1S 139.7(9) . . ?
N1R N2R Mn1S 103.0(5) . . ?
O1R C1R C2R 109.9(5) . . ?
O1R C1R C6R 129.7(5) . . ?
C2R C1R C6R 120.0 . . ?
C1R C2R C3R 120.0 . . ?
C4R C3R C2R 120.0 . . ?
C3R C4R C5R 120.0 . . ?
C6R C5R C4R 120.0 . . ?
C5R C6R C1R 120.0 . . ?
C5R C6R C7R 123.9(7) . . ?
C1R C6R C7R 116.1(7) . . ?
O2R C7R N1R 109.8(15) . . ?
O2R C7R C6R 114.2(16) . . ?
N1R C7R C6R 136.0(12) . . ?
N2R C8R O3R 116.6(14) . . ?
N2R C8R C9R 123.9(12) . . ?
O3R C8R C9R 118.8(11) . . ?
C8R C9R C10R 107.8(9) . . ?
C11R C10R C17R 110.8 . . ?
C11R C10R C9R 109.6(5) . . ?
C17R C10R C9R 103.7(5) . . ?
C12R C11R C16R 120.0 . . ?
C12R C11R C10R 113.2 . . ?
C16R C11R C10R 126.7 . . ?
C11R C12R C13R 120.0 . . ?
C14R C13R C12R 120.0 . . ?
C15R C14R C13R 120.0 . . ?
C14R C15R C16R 120.0 . . ?
C15R C16R C11R 120.0 . . ?
C18R C17R C22R 120.0 . . ?
C18R C17R C10R 120.2 . . ?
C22R C17R C10R 119.8 . . ?
C17R C18R C19R 120.0 . . ?
C18R C19R C20R 120.0 . . ?
C21R C20R C19R 120.0 . . ?
C20R C21R C22R 120.0 . . ?
C21R C22R C17R 120.0 . . ?
O4R C23R C24R 139(4) . . ?
N1S Mn1S O1S 88.6(4) . . ?
N1S Mn1S O3S 79.2(4) . . ?
O1S Mn1S O3S 167.7(4) . . ?
N1S Mn1S O2R 175.0(5) . . ?
O1S Mn1S O2R 93.0(4) . . ?
O3S Mn1S O2R 99.2(4) . . ?
N1S Mn1S O4S 94.8(5) . . ?
O1S Mn1S O4S 92.7(5) . . ?
O3S Mn1S O4S 88.6(4) . . ?
O2R Mn1S O4S 89.9(5) . . ?
N1S Mn1S N2R 101.1(4) . . ?
O1S Mn1S N2R 88.7(3) . . ?
O3S Mn1S N2R 93.4(3) . . ?
O2R Mn1S N2R 74.2(3) . . ?
O4S Mn1S N2R 164.1(4) . . ?
C1S O1S Mn1S 133.0(7) . . ?
C7S O2S Mn1T 119.4(9) . . ?
C8S O3S Mn1S 114.4(8) . . ?
C23S O4S Mn1S 128.2(13) . . ?
C7S N1S N2S 111.5(11) . . ?
C7S N1S Mn1S 134.0(11) . . ?
N2S N1S Mn1S 114.2(7) . . ?
C8S N2S N1S 110.4(9) . . ?
C8S N2S Mn1T 140.0(7) . . ?
N1S N2S Mn1T 109.6(6) . . ?
O1S C1S C6S 117.7(5) . . ?
O1S C1S C2S 122.3(5) . . ?
C6S C1S C2S 120.0 . . ?
C3S C2S C1S 120.0 . . ?
C2S C3S C4S 120.0 . . ?
C5S C4S C3S 120.0 . . ?
C4S C5S C6S 120.0 . . ?
C5S C6S C1S 120.0 . . ?
C5S C6S C7S 108.3(7) . . ?
C1S C6S C7S 131.7(7) . . ?
O2S C7S N1S 122.4(15) . . ?
O2S C7S C6S 124.3(12) . . ?
N1S C7S C6S 113.3(14) . . ?
O3S C8S N2S 121.2(12) . . ?
O3S C8S C9S 120.3(11) . . ?
N2S C8S C9S 117.2(11) . . ?
C10S C9S C8S 108.6(11) . . ?
C11S C10S C17S 111.6 . . ?
C11S C10S C9S 119.0(6) . . ?
C17S C10S C9S 95.4(7) . . ?
C12S C11S C16S 120.0 . . ?
C12S C11S C10S 119.8 . . ?
C16S C11S C10S 120.2 . . ?
C13S C12S C11S 120.0 . . ?
C12S C13S C14S 120.0 . . ?
C13S C14S C15S 120.0 . . ?
C16S C15S C14S 120.0 . . ?
C15S C16S C11S 120.0 . . ?
C18S C17S C22S 120.0 . . ?
C18S C17S C10S 130.3 . . ?
C22S C17S C10S 109.7 . . ?
C17S C18S C19S 120.0 . . ?
C18S C19S C20S 120.0 . . ?
C21S C20S C19S 120.0 . . ?
C20S C21S C22S 120.0 . . ?
C21S C22S C17S 120.0 . . ?
O4S C23S C24S 99.6(17) . . ?
O1T Mn1T N1T 92.1(4) . . ?
O1T Mn1T O2S 98.6(4) . . ?
N1T Mn1T O2S 168.3(4) . . ?
O1T Mn1T O3T 169.8(4) . . ?
N1T Mn1T O3T 78.0(4) . . ?
O2S Mn1T O3T 91.5(4) . . ?
O1T Mn1T O4T 91.2(4) . . ?
N1T Mn1T O4T 92.2(3) . . ?
O2S Mn1T O4T 83.0(3) . . ?
O3T Mn1T O4T 91.7(3) . . ?
O1T Mn1T N2S 87.8(4) . . ?
N1T Mn1T N2S 109.7(3) . . ?
O2S Mn1T N2S 75.6(3) . . ?
O3T Mn1T N2S 93.1(3) . . ?
O4T Mn1T N2S 158.2(3) . . ?
C1T O1T Mn1T 127.4(6) . . ?
C7T O2T Mn1A 121.0(9) . . ?
C8T O3T Mn1T 113.2(9) . . ?
C23T O4T Mn1T 136.9(10) . . ?
C7T N1T N2T 112.8(9) . . ?
C7T N1T Mn1T 130.7(9) . . ?
N2T N1T Mn1T 115.9(7) . . ?
C8T N2T N1T 113.7(8) . . ?
C8T N2T Mn1A 138.5(7) . . ?
N1T N2T Mn1A 107.8(6) . . ?
O1T C1T C2T 112.2(4) . . ?
O1T C1T C6T 127.7(4) . . ?
C2T C1T C6T 120.0 . . ?
C3T C2T C1T 120.0 . . ?
C2T C3T C4T 120.0 . . ?
C5T C4T C3T 120.0 . . ?
C6T C5T C4T 120.0 . . ?
C5T C6T C1T 120.0 . . ?
C5T C6T C7T 119.5(6) . . ?
C1T C6T C7T 120.3(6) . . ?
O2T C7T N1T 123.6(12) . . ?
O2T C7T C6T 116.4(13) . . ?
N1T C7T C6T 120.0(12) . . ?
N2T C8T O3T 117.1(12) . . ?
N2T C8T C9T 124.1(10) . . ?
O3T C8T C9T 118.4(12) . . ?
C10T C9T C8T 113.1(9) . . ?
C9T C10T C11T 113.1(5) . . ?
C9T C10T C17T 114.1(6) . . ?
C11T C10T C17T 105.7 . . ?
C12T C11T C16T 120.0 . . ?
C12T C11T C10T 123.3 . . ?
C16T C11T C10T 116.2 . . ?
C11T C12T C13T 120.0 . . ?
C14T C13T C12T 120.0 . . ?
C15T C14T C13T 120.0 . . ?
C14T C15T C16T 120.0 . . ?
C15T C16T C11T 120.0 . . ?
C18T C17T C22T 120.0 . . ?
C18T C17T C10T 125.4 . . ?
C22T C17T C10T 114.6 . . ?
C19T C18T C17T 120.0 . . ?
C18T C19T C20T 120.0 . . ?
C21T C20T C19T 120.0 . . ?
C20T C21T C22T 120.0 . . ?
C17T C22T C21T 120.0 . . ?
O4T C23T C24T 99.9(15) . . ?

loop_
_geom_bond_atom_site_label_1
_geom_bond_atom_site_label_2
_geom_bond_distance
_geom_bond_site_symmetry_2
_geom_bond_publ_flag
Mn1A O2T 1.916(9) . ?
Mn1A O1A 1.922(11) . ?
Mn1A O3A 1.950(10) . ?
Mn1A N1A 2.009(11) . ?
Mn1A O4A 2.200(11) . ?
Mn1A N2T 2.304(7) . ?
O1A C1A 1.196(12) . ?
O2A C7A 1.331(16) . ?
O2A Mn1B 2.003(10) . ?
O3A C8A 1.310(14) . ?
O4A C23A 1.421(19) . ?
N1A C7A 1.261(15) . ?
N1A N2A 1.440(12) . ?
N2A C8A 1.197(16) . ?
N2A Mn1B 2.224(8) . ?
C1A C2A 1.3900 . ?
C1A C6A 1.3900 . ?
C2A C3A 1.3900 . ?
C2A C7A 1.492(16) . ?
C3A C4A 1.3900 . ?
C4A C5A 1.3900 . ?
C5A C6A 1.3900 . ?
C8A C9A 1.454(19) . ?
C9A C10A 1.599(17) . ?
C10A C11A 1.4327 . ?
C10A C17A 1.6198 . ?
C11A C12A 1.3900 . ?
C11A C16A 1.3900 . ?
C12A C13A 1.3900 . ?
C13A C14A 1.3900 . ?
C14A C15A 1.3900 . ?
C15A C16A 1.3900 . ?
C17A C18A 1.3900 . ?
C17A C22A 1.3900 . ?
C18A C19A 1.3900 . ?
C19A C20A 1.3900 . ?
C20A C21A 1.3900 . ?
C21A C22A 1.3900 . ?
C23A C24A 1.516(19) . ?
Mn1B N1B 1.871(15) . ?
Mn1B O1B 1.919(12) . ?
Mn1B O3B 1.933(9) . ?
Mn1B O4B 2.248(12) . ?
O1B C1B 1.322(14) . ?
O2B C7B 1.274(15) . ?
O2B Mn1C 1.968(11) . ?
O3B C8B 1.308(16) . ?
O4B C23B 1.345(17) . ?
N1B N2B 1.372(12) . ?
N1B C7B 1.39(2) . ?
N2B C8B 1.235(17) . ?
N2B Mn1C 2.367(8) . ?
C1B C2B 1.3900 . ?
C1B C6B 1.3900 . ?
C2B C3B 1.3900 . ?
C3B C4B 1.3900 . ?
C4B C5B 1.3900 . ?
C5B C6B 1.3900 . ?
C6B C7B 1.590(17) . ?
C8B C9B 1.512(14) . ?
C9B C10B 1.603(14) . ?
C10B C17B 0.8497 . ?
C10B C11B 1.5600 . ?
C11B C12B 1.3900 . ?
C11B C16B 1.3900 . ?
C12B C13B 1.3900 . ?
C13B C14B 1.3900 . ?
C14B C15B 1.3900 . ?
C15B C16B 1.3900 . ?
C17B C18B 1.3900 . ?
C17B C22B 1.3900 . ?
C18B C19B 1.3900 . ?
C19B C20B 1.3900 . ?
C20B C21B 1.3900 . ?
C21B C22B 1.3900 . ?
C23B C24B 1.451(19) . ?
Mn1C O1C 1.767(14) . ?
Mn1C O3C 1.834(10) . ?
Mn1C N1C 1.919(12) . ?
Mn1C O4C 2.233(12) . ?
O1C C1C 1.345(16) . ?
O2C C7C 1.34(3) . ?
O2C Mn1D 1.931(12) . ?
O3C C8C 1.249(15) . ?
O4C C23C 1.423(15) . ?
N1C N2C 1.340(11) . ?
N1C C7C 1.54(2) . ?
N2C C8C 1.347(15) . ?
N2C Mn1D 2.230(9) . ?
C1C C6C 1.3900 . ?
C1C C2C 1.3900 . ?
C2C C3C 1.3900 . ?
C3C C4C 1.3900 . ?
C4C C5C 1.3900 . ?
C5C C6C 1.3900 . ?
C6C C7C 1.44(2) . ?
C8C C9C 1.65(2) . ?
C9C C10C 1.28(2) . ?
C10C C17C 1.5707 . ?
C10C C11C 1.5758 . ?
C11C C12C 1.3899 . ?
C11C C16C 1.3901 . ?
C12C C13C 1.3900 . ?
C13C C14C 1.3900 . ?
C14C C15C 1.3900 . ?
C15C C16C 1.3900 . ?
C17C C22C 1.3899 . ?
C17C C18C 1.3900 . ?
C18C C19C 1.3900 . ?
C19C C20C 1.3899 . ?
C20C C21C 1.3900 . ?
C21C C22C 1.3900 . ?
C23C C24C 1.441(18) . ?
Mn1D O1D 1.854(10) . ?
Mn1D N1D 1.875(13) . ?
Mn1D O3D 1.935(9) . ?
Mn1D O4D 2.209(13) . ?
O1D C1D 1.273(11) . ?
O2D C7D 1.264(14) . ?
O2D Mn1E 1.966(8) . ?
O3D C8D 1.148(17) . ?
O4D C23D 1.417(18) . ?
N1D C7D 1.295(17) . ?
N1D N2D 1.423(12) . ?
N2D C8D 1.395(17) . ?
N2D Mn1E 2.309(7) . ?
C1D C2D 1.3900 . ?
C1D C6D 1.3900 . ?
C2D C3D 1.3900 . ?
C3D C4D 1.3900 . ?
C4D C5D 1.3900 . ?
C5D C6D 1.3900 . ?
C6D C7D 1.540(13) . ?
C8D C9D 1.650(19) . ?
C9D C10D 1.637(13) . ?
C10D C11D 1.4468 . ?
C10D C17D 1.5128 . ?
C11D C12D 1.3900 . ?
C11D C16D 1.3900 . ?
C12D C13D 1.3900 . ?
C13D C14D 1.3900 . ?
C14D C15D 1.3900 . ?
C15D C16D 1.3900 . ?
C17D C18D 1.3900 . ?
C17D C22D 1.3900 . ?
C18D C19D 1.3900 . ?
C19D C20D 1.3900 . ?
C20D C21D 1.3900 . ?
C21D C22D 1.3900 . ?
C23D C24D 1.492(18) . ?
Mn1E O3E 1.844(10) . ?
Mn1E O1E 1.937(8) . ?
Mn1E N1E 1.956(10) . ?
Mn1E O4E 2.131(11) . ?
O1E C1E 1.369(9) . ?
O2E C7E 1.292(13) . ?
O2E Mn1F 1.962(8) . ?
O3E C8E 1.365(16) . ?
O4E C23E 1.430(17) . ?
N1E C7E 1.327(14) . ?
N1E N2E 1.460(12) . ?
N2E C8E 1.346(14) . ?
N2E Mn1F 2.197(5) . ?
C1E C6E 1.3900 . ?
C1E C2E 1.3900 . ?
C2E C3E 1.3899 . ?
C3E C4E 1.3900 . ?
C4E C5E 1.3900 . ?
C5E C6E 1.3900 . ?
C6E C7E 1.494(12) . ?
C8E C9E 1.554(19) . ?
C9E C10E 1.713(17) . ?
C10E C17E 1.2324 . ?
C10E C11E 1.8794 . ?
C11E C12E 1.3900 . ?
C11E C16E 1.3900 . ?
C12E C13E 1.3900 . ?
C13E C14E 1.3900 . ?
C14E C15E 1.3899 . ?
C15E C16E 1.3900 . ?
C17E C18E 1.3900 . ?
C17E C22E 1.3900 . ?
C18E C19E 1.3900 . ?
C19E C20E 1.3900 . ?
C20E C21E 1.3900 . ?
C21E C22E 1.3900 . ?
C23E C24E 1.482(18) . ?
Mn1F O1F 1.859(8) . ?
Mn1F N1F 1.898(11) . ?
Mn1F O3F 1.920(8) . ?
Mn1F O4F 2.213(10) . ?
O1F C1F 1.300(9) . ?
O2F C7F 1.133(15) . ?
O2F Mn1G 1.906(10) . ?
O3F C8F 1.365(13) . ?
O4F C23F 1.156(13) . ?
N1F N2F 1.344(10) . ?
N1F C7F 1.509(17) . ?
N2F C8F 1.314(13) . ?
N2F Mn1G 2.254(6) . ?
C1F C2F 1.3900 . ?
C1F C6F 1.3900 . ?
C2F C3F 1.3900 . ?
C3F C4F 1.3900 . ?
C4F C5F 1.3900 . ?
C5F C6F 1.3900 . ?
C6F C7F 1.531(15) . ?
C8F C9F 1.518(16) . ?
C9F C10F 1.470(11) . ?
C10F C11F 1.4780 . ?
C10F C17F 1.5100 . ?
C11F C12F 1.3900 . ?
C11F C16F 1.3900 . ?
C12F C13F 1.3900 . ?
C13F C14F 1.3900 . ?
C14F C15F 1.3900 . ?
C15F C16F 1.3900 . ?
C17F C22F 1.3900 . ?
C17F C18F 1.3900 . ?
C18F C19F 1.3900 . ?
C19F C20F 1.3900 . ?
C20F C21F 1.3900 . ?
C21F C22F 1.3900 . ?
N3F C23F 1.381(14) . ?
N3F C25F 1.444(14) . ?
N3F C24F 1.460(17) . ?
Mn1G O1G 1.909(9) . ?
Mn1G N1G 1.941(11) . ?
Mn1G O3G 1.972(10) . ?
Mn1G O4G 2.266(11) . ?
Mn1G C8G 2.610(18) . ?
O1G C1G 1.455(12) . ?
O2G C7G 1.217(14) . ?
O2G Mn1H 2.047(8) . ?
O3G C8G 1.24(2) . ?
O4G C23G 1.367(16) . ?
N1G N2G 1.359(11) . ?
N1G C7G 1.372(14) . ?
N2G C8G 1.34(2) . ?
N2G Mn1H 2.232(7) . ?
C1G C2G 1.3900 . ?
C1G C6G 1.3900 . ?
C2G C3G 1.3900 . ?
C3G C4G 1.3900 . ?
C4G C5G 1.3900 . ?
C5G C6G 1.3900 . ?
C6G C7G 1.487(14) . ?
C8G C9G 1.69(2) . ?
C9G C10G 1.667(15) . ?
C10G C11G 1.3388 . ?
C10G C17G 1.6338 . ?
C11G C16G 1.3900 . ?
C11G C12G 1.3900 . ?
C12G C13G 1.3900 . ?
C13G C14G 1.3900 . ?
C14G C15G 1.3900 . ?
C15G C16G 1.3900 . ?
C17G C22G 1.3900 . ?
C17G C18G 1.3900 . ?
C18G C19G 1.3900 . ?
C19G C20G 1.3900 . ?
C20G C21G 1.3900 . ?
C21G C22G 1.3900 . ?
C23G C24G 1.456(16) . ?
Mn1H O1H 1.805(9) . ?
Mn1H N1H 1.895(11) . ?
Mn1H O3H 1.919(9) . ?
Mn1H O4H 2.206(11) . ?
O1H C1H 1.474(12) . ?
O2H C7H 1.312(16) . ?
O2H Mn1I 1.906(11) . ?
O3H C8H 1.336(13) . ?
O4H C23H 1.379(19) . ?
N1H C7H 1.376(19) . ?
N1H N2H 1.446(12) . ?
N2H C8H 1.303(15) . ?
N2H Mn1I 2.261(7) . ?
C1H C2H 1.3900 . ?
C1H C6H 1.3900 . ?
C2H C3H 1.3900 . ?
C3H C4H 1.3900 . ?
C4H C5H 1.3900 . ?
C5H C6H 1.3901 . ?
C6H C7H 1.462(14) . ?
C8H C9H 1.562(18) . ?
C9H C10H 1.450(14) . ?
C10H C11H 1.5051 . ?
C10H C17H 1.5909 . ?
C11H C16H 1.3900 . ?
C11H C12H 1.3900 . ?
C12H C13H 1.3900 . ?
C13H C14H 1.3900 . ?
C14H C15H 1.3900 . ?
C15H C16H 1.3900 . ?
C17H C18H 1.3900 . ?
C17H C22H 1.3900 . ?
C18H C19H 1.3900 . ?
C19H C20H 1.3900 . ?
C20H C21H 1.3900 . ?
C21H C22H 1.3900 . ?
C23H C24H 1.451(19) . ?
Mn1I N1I 1.902(10) . ?
Mn1I O1I 1.918(8) . ?
Mn1I O3I 1.926(9) . ?
Mn1I O4I 2.213(10) . ?
O1I C1I 1.364(11) . ?
O2I C7I 1.163(17) . ?
O2I Mn1J 2.047(11) . ?
O3I C8I 1.413(16) . ?
O4I C23I 1.391(15) . ?
N1I C7I 1.325(17) . ?
N1I N2I 1.409(11) . ?
N2I C8I 1.177(14) . ?
N2I Mn1J 2.249(8) . ?
C1I C2I 1.3900 . ?
C1I C6I 1.3901 . ?
C2I C3I 1.3900 . ?
C3I C4I 1.3900 . ?
C4I C5I 1.3900 . ?
C5I C6I 1.3900 . ?
C6I C7I 1.611(18) . ?
C8I C9I 1.395(19) . ?
C9I C10I 1.548(17) . ?
C10I C11I 1.5697 . ?
C10I C17I 1.5907 . ?
C11I C12I 1.3900 . ?
C11I C16I 1.3900 . ?
C12I C13I 1.3900 . ?
C13I C14I 1.3900 . ?
C14I C15I 1.3900 . ?
C15I C16I 1.3900 . ?
C17I C22I 1.3900 . ?
C17I C18I 1.3901 . ?
C18I C19I 1.3900 . ?
C19I C20I 1.3901 . ?
C20I C21I 1.3899 . ?
C21I C22I 1.3900 . ?
C23I C24I 1.468(16) . ?
Mn1J O1J 1.914(14) . ?
Mn1J O3J 1.948(11) . ?
Mn1J N1J 1.987(13) . ?
Mn1J O4J 2.268(14) . ?
O1J C1J 1.325(17) . ?
O2J Mn1K 1.433(16) . ?
O2J C7J 1.56(3) . ?
O3J C8J 1.32(2) . ?
O4J C23J 1.380(17) . ?
N1J N2J 1.459(15) . ?
N1J C7J 1.76(2) . ?
N2J C8J 1.204(18) . ?
N2J Mn1K 2.348(11) . ?
C1J C2J 1.3900 . ?
C1J C6J 1.3900 . ?
C2J C3J 1.3900 . ?
C3J C4J 1.3900 . ?
C4J C5J 1.3900 . ?
C5J C6J 1.3900 . ?
C6J C7J 1.79(2) . ?
C8J C9J 1.46(3) . ?
C9J C10J 1.85(2) . ?
C10J C17J 1.5602 . ?
C10J C11J 1.5797 . ?
C11J C12J 1.3900 . ?
C11J C16J 1.3900 . ?
C12J C13J 1.3900 . ?
C13J C14J 1.3900 . ?
C14J C15J 1.3899 . ?
C15J C16J 1.3900 . ?
C17J C18J 1.3900 . ?
C17J C22J 1.3900 . ?
C18J C19J 1.3900 . ?
C19J C20J 1.3900 . ?
C20J C21J 1.3900 . ?
C21J C22J 1.3900 . ?
C23J C24J 1.500(17) . ?
Mn1K O3K 1.960(9) . ?
Mn1K O1K 1.992(12) . ?
Mn1K N1K 2.031(16) . ?
Mn1K O4K 2.182(13) . ?
O1K C1K 1.450(17) . ?
O2K C7K 1.24(3) . ?
O2K Mn1L 1.948(11) . ?
O3K C8K 1.277(15) . ?
O4K C23K 1.458(16) . ?
N1K C7K 1.32(2) . ?
N1K N2K 1.389(13) . ?
N2K C8K 1.280(16) . ?
N2K Mn1L 2.287(11) . ?
C1K C2K 1.3900 . ?
C1K C6K 1.3900 . ?
C2K C3K 1.3900 . ?
C3K C4K 1.3900 . ?
C4K C5K 1.3900 . ?
C5K C6K 1.3900 . ?
C6K C7K 1.428(19) . ?
C8K C9K 1.534(17) . ?
C9K C10K 1.650(16) . ?
C10K C17K 1.5296 . ?
C10K C11K 1.5701 . ?
C11K C12K 1.3900 . ?
C11K C16K 1.3901 . ?
C12K C13K 1.3900 . ?
C13K C14K 1.3900 . ?
C14K C15K 1.3900 . ?
C15K C16K 1.3900 . ?
C17K C18K 1.3900 . ?
C17K C22K 1.3901 . ?
C18K C19K 1.3900 . ?
C19K C20K 1.3900 . ?
C20K C21K 1.3900 . ?
C21K C22K 1.3900 . ?
Mn1L O1L 1.851(11) . ?
Mn1L N1L 1.898(11) . ?
Mn1L O3L 1.921(11) . ?
Mn1L O4L 2.33(2) . ?
O1L C1L 1.312(13) . ?
O2L C7L 1.343(16) . ?
O2L Mn1M 1.971(8) . ?
O3L C8L 1.332(13) . ?
O4L C23L 1.41(2) . ?
N1L C7L 1.284(18) . ?
N1L N2L 1.348(10) . ?
N2L C8L 1.218(15) . ?
N2L Mn1M 2.282(7) . ?
C1L C6L 1.3899 . ?
C1L C2L 1.3900 . ?
C2L C3L 1.3900 . ?
C3L C4L 1.3900 . ?
C4L C5L 1.3900 . ?
C5L C6L 1.3901 . ?
C6L C7L 1.492(11) . ?
C8L C9L 1.639(19) . ?
C9L C10L 1.418(16) . ?
C10L C11L 1.5165 . ?
C10L C17L 1.6035 . ?
C11L C16L 1.3900 . ?
C11L C12L 1.3901 . ?
C12L C13L 1.3900 . ?
C13L C14L 1.3900 . ?
C14L C15L 1.3900 . ?
C15L C16L 1.3900 . ?
C17L C18L 1.3900 . ?
C17L C22L 1.3900 . ?
C18L C19L 1.3900 . ?
C19L C20L 1.3900 . ?
C20L C21L 1.3900 . ?
C21L C22L 1.3900 . ?
C23L C24L 1.45(2) . ?
Mn1M O1M 1.859(8) . ?
Mn1M N1M 1.965(10) . ?
Mn1M O3M 1.973(8) . ?
Mn1M O4M 2.242(8) . ?
O1M C1M 1.343(9) . ?
O2M C7M 1.277(13) . ?
O2M Mn1N 1.984(7) . ?
O3M C8M 1.322(13) . ?
O4M C23M 1.453(11) . ?
N1M C7M 1.297(14) . ?
N1M N2M 1.413(10) . ?
N2M C8M 1.264(12) . ?
N2M Mn1N 2.256(6) . ?
C1M C2M 1.3900 . ?
C1M C6M 1.3900 . ?
C2M C3M 1.3900 . ?
C3M C4M 1.3900 . ?
C4M C5M 1.3900 . ?
C5M C6M 1.3900 . ?
C6M C7M 1.530(14) . ?
C8M C9M 1.624(16) . ?
C9M C10M 1.574(13) . ?
C10M C17M 1.4470 . ?
C10M C11M 1.5347 . ?
C11M C12M 1.3900 . ?
C11M C16M 1.3901 . ?
C12M C13M 1.3900 . ?
C13M C14M 1.3900 . ?
C14M C15M 1.3899 . ?
C15M C16M 1.3900 . ?
C17M C18M 1.3900 . ?
C17M C22M 1.3901 . ?
C18M C19M 1.3900 . ?
C19M C20M 1.3900 . ?
C20M C21M 1.3900 . ?
C21M C22M 1.3900 . ?
C23M C24M 1.435(15) . ?
Mn1N N1N 1.902(8) . ?
Mn1N O3N 1.926(6) . ?
Mn1N O1N 1.928(8) . ?
Mn1N O4N 2.265(8) . ?
O1N C1N 1.259(9) . ?
O2N C7N 1.392(11) . ?
O2N Mn1O 1.960(7) . ?
O3N C8N 1.328(10) . ?
O4N C23N 1.383(11) . ?
N1N C7N 1.292(12) . ?
N1N N2N 1.424(9) . ?
N2N C8N 1.300(11) . ?
N2N Mn1O 2.256(5) . ?
C1N C2N 1.3899 . ?
C1N C6N 1.3900 . ?
C2N C3N 1.3900 . ?
C3N C4N 1.3899 . ?
C4N C5N 1.3900 . ?
C5N C6N 1.3900 . ?
C6N C7N 1.472(10) . ?
C8N C9N 1.506(13) . ?
C9N C10N 1.529(11) . ?
C10N C17N 1.5749 . ?
C10N C11N 1.5878 . ?
C11N C12N 1.3900 . ?
C11N C16N 1.3900 . ?
C12N C13N 1.3900 . ?
C13N C14N 1.3900 . ?
C14N C15N 1.3900 . ?
C15N C16N 1.3900 . ?
C17N C18N 1.3900 . ?
C17N C22N 1.3900 . ?
C18N C19N 1.3900 . ?
C19N C20N 1.3900 . ?
C20N C21N 1.3900 . ?
C21N C22N 1.3900 . ?
C23N C24N 1.514(15) . ?
Mn1O O1O 1.908(7) . ?
Mn1O N1O 1.939(8) . ?
Mn1O O3O 1.991(7) . ?
Mn1O O4O 2.229(7) . ?
O1O C1O 1.378(7) . ?
O2O C7O 1.316(10) . ?
O2O Mn1P 2.010(6) . ?
O3O C8O 1.319(12) . ?
O4O C23O 1.374(12) . ?
N1O N2O 1.383(10) . ?
N1O C7O 1.386(13) . ?
N2O C8O 1.301(12) . ?
N2O Mn1P 2.175(5) . ?
C1O C6O 1.3900 . ?
C1O C2O 1.3900 . ?
C2O C3O 1.3900 . ?
C3O C4O 1.3900 . ?
C4O C5O 1.3900 . ?
C5O C6O 1.3900 . ?
C6O C7O 1.412(11) . ?
C8O C9O 1.440(15) . ?
C9O C10O 1.552(15) . ?
C10O C11O 1.4911 . ?
C10O C17O 1.5952 . ?
C11O C12O 1.3900 . ?
C11O C16O 1.3901 . ?
C12O C13O 1.3900 . ?
C13O C14O 1.3899 . ?
C14O C15O 1.3900 . ?
C15O C16O 1.3900 . ?
C17O C18O 1.3899 . ?
C17O C22O 1.3901 . ?
C18O C19O 1.3900 . ?
C19O C20O 1.3900 . ?
C20O C21O 1.3900 . ?
C21O C22O 1.3900 . ?
C23O C24O 1.491(14) . ?
Mn1P O1P 1.853(7) . ?
Mn1P N1P 1.961(8) . ?
Mn1P O3P 1.963(8) . ?
Mn1P O4P 2.322(8) . ?
O1P C1P 1.347(8) . ?
O2P C7P 1.294(11) . ?
O2P Mn1Q 1.929(10) . ?
O3P C8P 1.314(12) . ?
O4P C23P 1.472(12) . ?
N1P C7P 1.337(13) . ?
N1P N2P 1.383(8) . ?
N2P C8P 1.310(17) . ?
N2P Mn1Q 2.208(5) . ?
C1P C2P 1.3900 . ?
C1P C6P 1.3900 . ?
C2P C3P 1.3900 . ?
C3P C4P 1.3900 . ?
C4P C5P 1.3900 . ?
C5P C6P 1.3900 . ?
C6P C7P 1.375(13) . ?
C8P C9P 1.524(17) . ?
C9P C10P 1.582(14) . ?
C10P C17P 1.3852 . ?
C10P C11P 1.5708 . ?
C11P C12P 1.3900 . ?
C11P C16P 1.3900 . ?
C12P C13P 1.3900 . ?
C13P C14P 1.3900 . ?
C14P C15P 1.3900 . ?
C15P C16P 1.3900 . ?
C17P C18P 1.3900 . ?
C17P C22P 1.3900 . ?
C18P C19P 1.3900 . ?
C19P C20P 1.3900 . ?
C20P C21P 1.3900 . ?
C21P C22P 1.3900 . ?
C23P C24P 1.494(15) . ?
Mn1Q O3Q 1.910(8) . ?
Mn1Q N1Q 1.916(12) . ?
Mn1Q O1Q 1.924(10) . ?
Mn1Q O4Q 2.279(10) . ?
O1Q C1Q 1.344(13) . ?
O2Q C7Q 1.251(19) . ?
O2Q Mn1R 1.931(10) . ?
O3Q C8Q 1.270(14) . ?
O4Q C23Q 1.421(19) . ?
N1Q C7Q 1.329(17) . ?
N1Q N2Q 1.529(12) . ?
N2Q C8Q 1.276(14) . ?
N2Q Mn1R 2.166(8) . ?
C1Q C6Q 1.3900 . ?
C1Q C2Q 1.3901 . ?
C2Q C3Q 1.3900 . ?
C3Q C4Q 1.3901 . ?
C4Q C5Q 1.3899 . ?
C5Q C6Q 1.3900 . ?
C6Q C7Q 1.590(17) . ?
C8Q C9Q 1.547(16) . ?
C9Q C10Q 1.631(13) . ?
C10Q C11Q 1.4817 . ?
C10Q C17Q 1.5413 . ?
C11Q C12Q 1.3900 . ?
C11Q C16Q 1.3900 . ?
C12Q C13Q 1.3900 . ?
C13Q C14Q 1.3900 . ?
C14Q C15Q 1.3900 . ?
C15Q C16Q 1.3900 . ?
C17Q C18Q 1.3900 . ?
C17Q C22Q 1.3900 . ?
C18Q C19Q 1.3900 . ?
C19Q C20Q 1.3900 . ?
C20Q C21Q 1.3900 . ?
C21Q C22Q 1.3900 . ?
C23Q C24Q 1.499(19) . ?
Mn1R O3R 1.958(9) . ?
Mn1R O1R 1.989(10) . ?
Mn1R N1R 2.015(9) . ?
Mn1R O4R 2.300(14) . ?
O1R C1R 1.296(12) . ?
O2R C7R 1.297(14) . ?
O2R Mn1S 2.014(10) . ?
O3R C8R 1.425(13) . ?
O4R C23R 1.405(19) . ?
N1R C7R 1.307(19) . ?
N1R N2R 1.378(10) . ?
N2R C8R 1.222(14) . ?
N2R Mn1S 2.283(7) . ?
C1R C2R 1.3900 . ?
C1R C6R 1.3901 . ?
C2R C3R 1.3900 . ?
C3R C4R 1.3900 . ?
C4R C5R 1.3900 . ?
C5R C6R 1.3899 . ?
C6R C7R 1.458(19) . ?
C8R C9R 1.433(17) . ?
C9R C10R 1.636(12) . ?
C10R C11R 1.4330 . ?
C10R C17R 1.6301 . ?
C11R C12R 1.3900 . ?
C11R C16R 1.3900 . ?
C12R C13R 1.3900 . ?
C13R C14R 1.3900 . ?
C14R C15R 1.3899 . ?
C15R C16R 1.3900 . ?
C17R C18R 1.3900 . ?
C17R C22R 1.3900 . ?
C18R C19R 1.3900 . ?
C19R C20R 1.3900 . ?
C20R C21R 1.3900 . ?
C21R C22R 1.3900 . ?
C23R C24R 1.422(19) . ?
Mn1S N1S 1.920(11) . ?
Mn1S O1S 1.943(10) . ?
Mn1S O3S 1.964(10) . ?
Mn1S O4S 2.178(11) . ?
O1S C1S 1.334(11) . ?
O2S C7S 1.251(16) . ?
O2S Mn1T 1.990(8) . ?
O3S C8S 1.245(13) . ?
O4S C23S 1.429(16) . ?
N1S C7S 1.396(15) . ?
N1S N2S 1.427(12) . ?
N2S C8S 1.318(11) . ?
N2S Mn1T 2.245(7) . ?
C1S C6S 1.3900 . ?
C1S C2S 1.3900 . ?
C2S C3S 1.3900 . ?
C3S C4S 1.3900 . ?
C4S C5S 1.3900 . ?
C5S C6S 1.3900 . ?
C6S C7S 1.495(17) . ?
C8S C9S 1.602(19) . ?
C9S C10S 1.526(14) . ?
C10S C11S 1.4725 . ?
C10S C17S 1.5050 . ?
C11S C12S 1.3900 . ?
C11S C16S 1.3900 . ?
C12S C13S 1.3900 . ?
C13S C14S 1.3900 . ?
C14S C15S 1.3900 . ?
C15S C16S 1.3899 . ?
C17S C18S 1.3900 . ?
C17S C22S 1.3900 . ?
C18S C19S 1.3900 . ?
C19S C20S 1.3900 . ?
C20S C21S 1.3900 . ?
C21S C22S 1.3900 . ?
C23S C24S 1.503(18) . ?
Mn1T O1T 1.850(9) . ?
Mn1T N1T 1.948(9) . ?
Mn1T O3T 1.992(9) . ?
Mn1T O4T 2.178(8) . ?
O1T C1T 1.375(11) . ?
O2T C7T 1.259(14) . ?
O3T C8T 1.367(12) . ?
O4T C23T 1.454(15) . ?
N1T C7T 1.336(15) . ?
N1T N2T 1.387(10) . ?
N2T C8T 1.299(15) . ?
C1T C2T 1.3900 . ?
C1T C6T 1.3900 . ?
C2T C3T 1.3900 . ?
C3T C4T 1.3900 . ?
C4T C5T 1.3900 . ?
C5T C6T 1.3900 . ?
C6T C7T 1.521(14) . ?
C8T C9T 1.497(17) . ?
C9T C10T 1.408(13) . ?
C10T C11T 1.5131 . ?
C10T C17T 1.7586 . ?
C11T C12T 1.3900 . ?
C11T C16T 1.3900 . ?
C12T C13T 1.3900 . ?
C13T C14T 1.3900 . ?
C14T C15T 1.3900 . ?
C15T C16T 1.3900 . ?
C17T C18T 1.3900 . ?
C17T C22T 1.3900 . ?
C18T C19T 1.3900 . ?
C19T C20T 1.3900 . ?
C20T C21T 1.3900 . ?
C21T C22T 1.3900 . ?
C23T C24T 1.472(17) . ?
